data_7127739
loop_
_publ_author_name
'Ziegler, Christoph G. P.'
'Taube, Clemens'
'Kelly, John A.'
'Hierlmeier, Gabriele'
'Uttendorfer, Maria'
'Weigand, Jan J.'
'Wolf, Robert'

_publ_section_title
;
 An unusual Ni<sub>2</sub>Si<sub>2</sub>P<sub>8</sub> cluster formed by
 complexation and thermolysis.
;
_journal_issue 90
_journal_name_full 'Chemical communications (Cambridge, England)'
_journal_page_first 14071
_journal_page_last 14074
_journal_paper_doi 10.1039/d0cc05365a
_journal_volume 56
_journal_year 2020
_chemical_formula_moiety 'C85 H116 N6 Ni2 P8 Si2'
_chemical_formula_sum 'C85 H116 N6 Ni2 P8 Si2'
_chemical_formula_weight 1643.19
_chemical_properties_physical Air-sensitive,Moisture-sensitive,Oxygen-sensitive
_space_group_crystal_system monoclinic
_space_group_IT_number 14
_space_group_name_Hall '-P 2ybc'
_space_group_name_H-M_alt 'P 1 21/c 1'
_atom_sites_solution_hydrogens geom
_audit_creation_date 2020-06-11
_audit_creation_method
;
Olex2 1.3-alpha
(compiled 2020.05.22 svn.r1d9e7f8d for OlexSys, GUI svn.r6115)
;
_audit_update_record
;
2020-06-11 deposited with the CCDC.	2020-09-08 downloaded from the CCDC.
;
_cell_angle_alpha 90
_cell_angle_beta 107.229(2)
_cell_angle_gamma 90
_cell_formula_units_Z 4
_cell_length_a 23.3638(5)
_cell_length_b 16.0951(3)
_cell_length_c 27.7549(6)
_cell_measurement_reflns_used 24504
_cell_measurement_temperature 123.01(10)
_cell_measurement_theta_max 73.9370
_cell_measurement_theta_min 4.2930
_cell_volume 9968.7(4)
_computing_cell_refinement 'CrysAlisPro 1.171.40.18b (Rigaku OD, 2018)'
_computing_data_collection 'CrysAlisPro 1.171.40.18b (Rigaku OD, 2018)'
_computing_data_reduction 'CrysAlisPro 1.171.40.18b (Rigaku OD, 2018)'
_computing_molecular_graphics 'Olex2 1.3-alpha (Dolomanov et al., 2009)'
_computing_publication_material 'Olex2 1.3-alpha (Dolomanov et al., 2009)'
_computing_structure_refinement 'SHELXL 2018/3 (Sheldrick, 2015)'
_computing_structure_solution 'ShelXT 2018/3 (Sheldrick, 2015)'
_diffrn_ambient_environment N~2~
_diffrn_ambient_temperature 123.01(10)
_diffrn_detector 'CCD plate'
_diffrn_detector_area_resol_mean 5.1773
_diffrn_detector_type Atlas
_diffrn_measured_fraction_theta_full 0.991
_diffrn_measured_fraction_theta_max 0.963
_diffrn_measurement_details
;
List of Runs (angles in degrees, time in seconds):

  # Type    Start    End  Width  t~exp~   \w     \q     \k     \f   Frames
#--------------------------------------------------------------------------
  1  \w     18.00 117.00   1.00   10.00    --   42.10  37.00-120.00   99
  2  \w     14.00 115.00   1.00   10.00    --   42.10  57.00 150.00  101
  3  \w     30.00  69.00   1.00   40.00    --  106.40 -30.00   0.00   39
  4  \w     24.00 109.00   1.00   40.00    --  106.40 -94.00 150.00   85
  5  \w     30.00  69.00   1.00   40.00    --  106.40 -30.00 -60.00   39
  6  \w     30.00  69.00   1.00   40.00    --  106.40 -30.00-120.00   39
  7  \w     30.00  69.00   1.00   40.00    --  106.40 -30.00 -30.00   39
  8  \w     33.00  77.00   1.00   40.00    --  106.40 -45.00 120.00   44
  9  \w     30.00  69.00   1.00   40.00    --  106.40 -30.00  30.00   39
 10  \w     30.00  69.00   1.00   40.00    --  106.40 -30.00 -90.00   39
 11  \w     34.00 135.00   1.00   40.00    --  106.40 -61.00-180.00  101
 12  \w     10.00 118.00   1.00   10.00    --   42.10  77.00 -30.00  108
 13  \w    -30.00  70.00   1.00   10.00    --   42.10 -57.00-150.00  100
 14  \w     78.00 158.00   1.00   40.00    --  106.40  30.00  60.00   80
 15  \w     81.00 136.00   1.00   40.00    --  106.40  45.00 -60.00   55
;
_diffrn_measurement_device 'four-circle diffractometer'
_diffrn_measurement_device_type 'SuperNova, Single source at offset/far, Atlas'
_diffrn_measurement_method '\w scans'
_diffrn_orient_matrix_type 'CrysAlisPro convention (1999,Acta A55,543-557)'
_diffrn_orient_matrix_UB_11 0.0422633000
_diffrn_orient_matrix_UB_12 0.0141941000
_diffrn_orient_matrix_UB_13 0.0536344000
_diffrn_orient_matrix_UB_21 -0.0542465000
_diffrn_orient_matrix_UB_22 0.0008344000
_diffrn_orient_matrix_UB_23 0.0208205000
_diffrn_orient_matrix_UB_31 0.0058605000
_diffrn_orient_matrix_UB_32 -0.0946558000
_diffrn_orient_matrix_UB_33 0.0082140000
_diffrn_radiation_monochromator mirror
_diffrn_radiation_probe x-ray
_diffrn_radiation_type 'Cu K\a'
_diffrn_radiation_wavelength 1.54184
_diffrn_reflns_av_R_equivalents 0.0257
_diffrn_reflns_av_unetI/netI 0.0254
_diffrn_reflns_Laue_measured_fraction_full 0.991
_diffrn_reflns_Laue_measured_fraction_max 0.963
_diffrn_reflns_limit_h_max 28
_diffrn_reflns_limit_h_min -28
_diffrn_reflns_limit_k_max 14
_diffrn_reflns_limit_k_min -19
_diffrn_reflns_limit_l_max 34
_diffrn_reflns_limit_l_min -34
_diffrn_reflns_number 58661
_diffrn_reflns_point_group_measured_fraction_full 0.991
_diffrn_reflns_point_group_measured_fraction_max 0.963
_diffrn_reflns_theta_full 67.684
_diffrn_reflns_theta_max 74.102
_diffrn_reflns_theta_min 3.334
_diffrn_source 'micro-focus sealed X-ray tube'
_diffrn_source_type 'SuperNova (Cu) X-ray Source'
_exptl_absorpt_coefficient_mu 2.217
_exptl_absorpt_correction_T_max 1.000
_exptl_absorpt_correction_T_min 0.795
_exptl_absorpt_correction_type gaussian
_exptl_absorpt_process_details
;
CrysAlisPro 1.171.40.18b (Rigaku Oxford Diffraction, 2018)
Numerical absorption correction based on gaussian integration over
			a multifaceted crystal model
Empirical absorption correction using spherical harmonics,
 implemented in SCALE3 ABSPACK scaling algorithm.
;
_exptl_crystal_colour 'dark red'
_exptl_crystal_colour_modifier dark
_exptl_crystal_colour_primary red
_exptl_crystal_density_diffrn 1.095
_exptl_crystal_description block
_exptl_crystal_F_000 3488
_exptl_crystal_recrystallization_method 'from n-hexane slow evaporation'
_exptl_crystal_size_max 0.192
_exptl_crystal_size_mid 0.114
_exptl_crystal_size_min 0.057
_refine_diff_density_max 0.775
_refine_diff_density_min -0.352
_refine_diff_density_rms 0.048
_refine_ls_extinction_method none
_refine_ls_goodness_of_fit_ref 1.028
_refine_ls_hydrogen_treatment constr
_refine_ls_matrix_type full
_refine_ls_number_parameters 1183
_refine_ls_number_reflns 19509
_refine_ls_number_restraints 654
_refine_ls_restrained_S_all 1.035
_refine_ls_R_factor_all 0.0533
_refine_ls_R_factor_gt 0.0446
_refine_ls_shift/su_max 0.002
_refine_ls_shift/su_mean 0.000
_refine_ls_structure_factor_coef Fsqd
_refine_ls_weighting_details 'w=1/[\s^2^(Fo^2^)+(0.0582P)^2^+5.7654P] where P=(Fo^2^+2Fc^2^)/3'
_refine_ls_weighting_scheme calc
_refine_ls_wR_factor_gt 0.1148
_refine_ls_wR_factor_ref 0.1215
_reflns_Friedel_coverage 0.000
_reflns_number_gt 16312
_reflns_number_total 19509
_reflns_threshold_expression 'I > 2\s(I)'
_cod_data_source_file d0cc05365a2.cif
_cod_data_source_block zic337_2
_cod_database_code 7127739
_shelx_shelxl_version_number 2018/3
_chemical_oxdiff_formula 'C95 H140.5  N6 Ni2 P8 Si2 '
_chemical_oxdiff_usercomment 'from n-hexane slow evaporation'
_shelx_space_group_comment
;
The symmetry employed for this shelxl refinement is uniquely defined
by the following loop, which should always be used as a source of
symmetry information in preference to the above space-group names.
They are only intended as comments.
;
_reflns_odcompleteness_completeness 99.18
_reflns_odcompleteness_iscentric 1
_reflns_odcompleteness_theta 66.97
_olex2_refinement_description
;
1. Fixed Uiso
 At 1.2 times of:
  All C(H) groups, All C(H,H) groups
 At 1.5 times of:
  All C(H,H,H) groups
2. Uiso/Uaniso restraints and constraints
C02S \\sim C0AA \\sim C02D \\sim C1AA \\sim C02O \\sim C2AA \\sim C02A \\sim
C01Q \\sim C3AA \\sim C5 \\sim C01O \\sim C5AA \\sim C01U \\sim C6AA \\sim C01A
\\sim C7AA \\sim C021 \\sim C02B \\sim C9AA \\sim C02H \\sim C0 \\sim C0BA
\\sim C00K: within 1.7A with sigma of 0.01 and sigma for terminal atoms of 0.02
within 1.7A
C02R \\sim C4AA \\sim C3 \\sim C3A \\sim C8AA \\sim C02T \\sim C1BA \\sim C02J
\\sim C2BA \\sim C3BA \\sim C02G \\sim C02K \\sim C5BA \\sim C4 \\sim C4A \\sim
C1 \\sim C029 \\sim C4BA \\sim C02Q \\sim C2 \\sim C02V \\sim C02U \\sim C02L:
within 1.7A with sigma of 0.01 and sigma for terminal atoms of 0.02 within 1.7A
C02M \\sim C16 \\sim C026 \\sim C26 \\sim C02E \\sim C28 \\sim C027 \\sim C29
\\sim C02I \\sim C48: within 1.7A with sigma of 0.01 and sigma for terminal
atoms of 0.02 within 1.7A
3. Others
 Sof(C1BA)=Sof(C2BA)=Sof(H2BA)=Sof(C3BA)=Sof(H3BA)=Sof(C5BA)=Sof(H5BA)=
 Sof(C4A)=Sof(C0AA)=Sof(H0AA)=Sof(H0AB)=Sof(H0AC)=Sof(C1AA)=Sof(H1AA)=Sof(C2AA)=
 Sof(H2AA)=Sof(H2AB)=Sof(H2AC)=Sof(C0)=Sof(H0)=Sof(C9AA)=Sof(H9AA)=Sof(H9AB)=
 Sof(H9AC)=Sof(C0BA)=Sof(H0BA)=Sof(H0BB)=Sof(H0BC)=Sof(C4AA)=Sof(H4AA)=
 Sof(C8AA)=Sof(H8AA)=Sof(H8AB)=Sof(H8AC)=Sof(C3A)=Sof(H3AA)=Sof(H3AB)=Sof(H3AC)=
 Sof(C02V)=Sof(H19)=Sof(HW)=Sof(HX)=Sof(C2)=Sof(H2A)=Sof(C4BA)=Sof(H4BA)=
 Sof(H4BB)=Sof(H4BC)=Sof(C5)=Sof(H5A)=Sof(C5AA)=Sof(H5AA)=Sof(C6AA)=Sof(H6AA)=
 Sof(C7AA)=Sof(C3AA)=Sof(C16)=Sof(H16A)=Sof(H16B)=Sof(C26)=Sof(C28)=Sof(H28)=
 Sof(C29)=Sof(H29A)=Sof(H29B)=Sof(H29C)=Sof(C48)=1-FVAR(1)
 Sof(C01A)=Sof(C01Q)=Sof(C01U)=Sof(H6)=Sof(C021)=Sof(H021)=Sof(C026)=Sof(C027)=
 Sof(C029)=Sof(H029)=Sof(C02A)=Sof(H02G)=Sof(C02B)=Sof(H02H)=Sof(H02I)=
 Sof(H02J)=Sof(C02D)=Sof(H02N)=Sof(C02E)=Sof(H02O)=Sof(C02G)=Sof(H02S)=
 Sof(C02H)=Sof(H02T)=Sof(H02U)=Sof(H02V)=Sof(C02I)=Sof(H02W)=Sof(H02X)=
 Sof(C02J)=Sof(C02K)=Sof(H02Y)=Sof(C02L)=Sof(H02Z)=Sof(C02M)=Sof(H02)=Sof(HG)=
 Sof(HH)=Sof(C02O)=Sof(H11)=Sof(HK)=Sof(HL)=Sof(C02Q)=Sof(H13)=Sof(HO)=Sof(HP)=
 Sof(C02R)=Sof(H14)=Sof(C02S)=Sof(H15)=Sof(HQ)=Sof(HR)=Sof(C02T)=Sof(H16)=
 Sof(HS)=Sof(HT)=Sof(C02U)=Sof(H17)=Sof(HU)=Sof(HV)=Sof(C3)=Sof(H3A)=Sof(H3B)=
 Sof(H3C)=Sof(C01O)=Sof(H18)=Sof(C4)=FVAR(1)
4.a Ternary CH refined with riding coordinates:
 C00R(H00R), C00X(H00X), C011(H011), C012(H012), C013(H013), C019(H019),
 C01S(H4), C021(H021), C023(H023), C029(H029), C02D(H02N), C02R(H14),
 C1AA(H1AA), C0(H0), C4AA(H4AA), C2(H2A)
4.b Aromatic/amide H refined with riding coordinates:
 C00L(H00L), C00T(H00T), C00U(H00U), C00V(H00V), C00Y(H00Y), C015(H015),
 C01L(H01Z), C01N(H1), C01P(H2), C01U(H6), C01V(H7), C2BA(H2BA), C3BA(H3BA),
 C5BA(H5BA), C01Y(H8), C01Z(H9), C020(H020), C022(H022), C028(H028), C02A(H02G),
  C02E(H02O), C02G(H02S), C02K(H02Y), C02L(H02Z), C01O(H18), C5(H5A),
 C5AA(H5AA), C6AA(H6AA), C28(H28)
4.c Fitted hexagon refined as free rotating group:
 C1BA(C2BA,C3BA,C5BA,C4A,C1), C5(C5AA,C6AA,C7AA,C00K,C3AA)
4.d X=CH2 refined with riding coordinates:
 C017(H01A,H01B), C02I(H02W,H02X), C16(H16A,H16B)
4.e Idealised Me refined as rotating group:
 C01B(H01C,H01D,H01E), C01C(H01F,H01G,H01H), C01D(H01I,H01J,H01K), C01E(H01L,
 H01M,H01N), C01F(H01O,H01P,H01Q), C01G(H01R,H01S,H01T), C01J(H01U,H01V,H01W),
 C01K(H01X,H01Y,H), C01M(H01,HA,HB), C01R(H3,HC,HD), C01T(H5,HE,HF), C024(H02A,
 H02B,H02C), C025(H02D,H02E,H02F), C02B(H02H,H02I,H02J), C02C(H02K,H02L,H02M),
 C02F(H02P,H02Q,H02R), C02H(H02T,H02U,H02V), C02M(H02,HG,HH), C02N(H10,HI,HJ),
 C02O(H11,HK,HL), C02P(H12,HM,HN), C02Q(H13,HO,HP), C02S(H15,HQ,HR), C02T(H16,
 HS,HT), C02U(H17,HU,HV), C3(H3A,H3B,H3C), C0AA(H0AA,H0AB,H0AC), C2AA(H2AA,H2AB,
 H2AC), C9AA(H9AA,H9AB,H9AC), C0BA(H0BA,H0BB,H0BC), C8AA(H8AA,H8AB,H8AC),
 C3A(H3AA,H3AB,H3AC), C02V(H19,HW,HX), C4BA(H4BA,H4BB,H4BC), C29(H29A,H29B,H29C)
;
_smtbx_masks_void_probe_radius 1.2
_smtbx_masks_void_truncation_radius 1.2
_olex2_submission_special_instructions 'No special instructions were received'
_oxdiff_exptl_absorpt_empirical_details
;
Empirical correction (ABSPACK) includes:
- Absorption correction using spherical harmonics
- Frame scaling
;
_oxdiff_exptl_absorpt_empirical_full_max 1.203
_oxdiff_exptl_absorpt_empirical_full_min 0.776

loop_
_space_group_symop_operation_xyz
'x, y, z'
'-x, y+1/2, -z+1/2'
'-x, -y, -z'
'x, -y-1/2, z-1/2'

loop_
_atom_site_label
_atom_site_type_symbol
_atom_site_fract_x
_atom_site_fract_y
_atom_site_fract_z
_atom_site_U_iso_or_equiv
_atom_site_adp_type
_atom_site_occupancy
_atom_site_site_symmetry_order
_atom_site_calc_flag
_atom_site_refinement_flags_posn
_atom_site_refinement_flags_adp
_atom_site_refinement_flags_occupancy
_atom_site_disorder_assembly
_atom_site_disorder_group
Ni01 Ni 0.73046(2) 0.49005(2) 0.64509(2) 0.03634(9) Uani 1 1 d . . . . .
Ni02 Ni 0.73153(2) 0.59664(2) 0.70647(2) 0.04102(10) Uani 1 1 d . . . . .
P003 P 0.62509(2) 0.48809(3) 0.59925(2) 0.03696(12) Uani 1 1 d . . . . .
P004 P 0.65990(3) 0.50458(3) 0.68566(2) 0.03745(12) Uani 1 1 d . . . . .
P005 P 0.67561(2) 0.36948(3) 0.62080(2) 0.03785(12) Uani 1 1 d . . . . .
P006 P 0.69407(2) 0.55622(4) 0.56305(2) 0.03987(13) Uani 1 1 d . . . . .
P007 P 0.76198(2) 0.45983(4) 0.57712(2) 0.04121(13) Uani 1 1 d . . . . .
P008 P 0.81443(3) 0.55268(4) 0.69278(2) 0.04353(13) Uani 1 1 d . . . . .
Si00 Si 0.63060(3) 0.36955(3) 0.68117(2) 0.03649(13) Uani 1 1 d . . . . .
P00A P 0.73588(3) 0.64203(4) 0.63116(2) 0.04254(13) Uani 1 1 d . . . . .
P00B P 0.83126(3) 0.64590(4) 0.63980(3) 0.04988(15) Uani 1 1 d . . . . .
Si1 Si 0.83899(3) 0.54741(4) 0.58285(3) 0.04672(16) Uani 1 1 d . . . . .
N00D N 0.55349(8) 0.35793(11) 0.66818(7) 0.0394(4) Uani 1 1 d . . . . .
N00E N 0.65877(9) 0.29545(11) 0.72759(7) 0.0413(4) Uani 1 1 d . . . . .
N00F N 0.71088(10) 0.75897(12) 0.74736(8) 0.0512(5) Uani 1 1 d . . . . .
N00G N 0.73730(10) 0.66842(13) 0.80655(8) 0.0508(5) Uani 1 1 d . . . . .
N00H N 0.83803(8) 0.58599(14) 0.52392(9) 0.0520(5) Uani 1 1 d . . . . .
N00I N 0.90965(9) 0.50077(15) 0.60353(10) 0.0597(6) Uani 1 1 d . . . . .
C00J C 0.51307(10) 0.40773(14) 0.62899(8) 0.0396(5) Uani 1 1 d . . . . .
C00L C 0.56386(12) 0.26995(14) 0.74239(9) 0.0468(5) Uani 1 1 d . . . . .
H00L H 0.544462 0.249089 0.764632 0.056 Uiso 1 1 calc R U . . .
C00M C 0.49644(11) 0.38073(16) 0.57853(9) 0.0467(5) Uani 1 1 d . . . . .
C00N C 0.62312(12) 0.26310(14) 0.75681(9) 0.0469(5) Uani 1 1 d . . . . .
C00O C 0.52569(11) 0.30606(14) 0.69612(9) 0.0450(5) Uani 1 1 d . . . . .
C00P C 0.49011(10) 0.48174(14) 0.64265(9) 0.0425(5) Uani 1 1 d . . . . .
C00Q C 0.73034(11) 0.67836(15) 0.75636(10) 0.0472(5) Uani 1 1 d . . . . .
C00R C 0.51487(13) 0.29726(17) 0.56273(10) 0.0544(6) Uani 1 1 d . . . . .
H00R H 0.545855 0.273769 0.591447 0.065 Uiso 1 1 calc R U . . .
C00S C 0.70833(12) 0.24326(14) 0.72449(9) 0.0477(5) Uani 1 1 d . . . . .
C00T C 0.45890(12) 0.43183(18) 0.54213(10) 0.0546(6) Uani 1 1 d . . . . .
H00T H 0.447643 0.415321 0.508515 0.065 Uiso 1 1 calc R U . . .
C00U C 0.70531(13) 0.79592(16) 0.79082(11) 0.0588(7) Uani 1 1 d . . . . .
H00U H 0.692457 0.849864 0.793723 0.071 Uiso 1 1 calc R U . . .
C00V C 0.45344(11) 0.53024(16) 0.60450(10) 0.0514(6) Uani 1 1 d . . . . .
H00V H 0.438831 0.580341 0.612716 0.062 Uiso 1 1 calc R U . . .
C00W C 0.76587(12) 0.25730(16) 0.75622(10) 0.0546(6) Uani 1 1 d . . . . .
C00X C 0.50126(11) 0.50692(15) 0.69735(10) 0.0482(5) Uani 1 1 d . . . . .
H00X H 0.531451 0.469148 0.718204 0.058 Uiso 1 1 calc R U . . .
C00Y C 0.43823(13) 0.50580(17) 0.55476(10) 0.0575(7) Uani 1 1 d . . . . .
H00Y H 0.413925 0.539527 0.529767 0.069 Uiso 1 1 calc R U . . .
C00Z C 0.71003(13) 0.80861(14) 0.70360(11) 0.0537(6) Uani 1 1 d . . . . .
C010 C 0.65847(14) 0.81331(15) 0.66338(11) 0.0558(6) Uani 1 1 d . . . . .
C011 C 0.78093(12) 0.32485(16) 0.79613(10) 0.0532(6) Uani 1 1 d . . . . .
H011 H 0.743344 0.350779 0.797134 0.064 Uiso 1 1 calc R U . . .
C012 C 0.63342(14) 0.15395(16) 0.65829(11) 0.0593(7) Uani 1 1 d . . . . .
H012 H 0.607159 0.201101 0.659043 0.071 Uiso 1 1 calc R U . . .
C013 C 0.65482(13) 0.55321(17) 0.83181(10) 0.0568(6) Uani 1 1 d . . . . .
H013 H 0.646157 0.587053 0.801130 0.068 Uiso 1 1 calc R U . . .
C014 C 0.69615(13) 0.17658(16) 0.69001(11) 0.0559(6) Uani 1 1 d . . . . .
C015 C 0.72171(13) 0.74011(16) 0.82755(11) 0.0578(7) Uani 1 1 d . . . . .
H015 H 0.722590 0.747588 0.860986 0.069 Uiso 1 1 calc R U . . .
C016 C 0.72235(14) 0.54741(17) 0.85387(10) 0.0582(7) Uani 1 1 d . . . . .
C017 C 0.46664(12) 0.29070(17) 0.68177(11) 0.0552(6) Uani 1 1 d . . . . .
H01A H 0.441994 0.314432 0.652371 0.066 Uiso 1 1 calc R U . . .
H01B H 0.450319 0.256324 0.701223 0.066 Uiso 1 1 calc R U . . .
C018 C 0.76251(14) 0.85306(16) 0.70634(13) 0.0626(7) Uani 1 1 d . . . . .
C019 C 0.60178(13) 0.76545(17) 0.66244(11) 0.0593(7) Uani 1 1 d . . . . .
H019 H 0.613443 0.720281 0.687085 0.071 Uiso 1 1 calc R U . . .
C01A C 0.74998(16) 0.6705(3) 0.47667(14) 0.0450(8) Uani 0.734(2) 1 d . U P A 1
C01B C 0.52533(13) 0.59509(17) 0.70776(11) 0.0586(7) Uani 1 1 d . . . . .
H01C H 0.496872 0.633354 0.687231 0.088 Uiso 1 1 calc R U . . .
H01D H 0.562564 0.599434 0.699909 0.088 Uiso 1 1 calc R U . . .
H01E H 0.531729 0.608095 0.742723 0.088 Uiso 1 1 calc R U . . .
C01C C 0.54054(13) 0.3034(2) 0.51800(10) 0.0620(7) Uani 1 1 d . . . . .
H01F H 0.550197 0.248825 0.508858 0.093 Uiso 1 1 calc R U . . .
H01G H 0.576120 0.336958 0.527314 0.093 Uiso 1 1 calc R U . . .
H01H H 0.511380 0.328383 0.489814 0.093 Uiso 1 1 calc R U . . .
C01D C 0.65577(14) 0.22065(18) 0.80533(10) 0.0615(7) Uani 1 1 d . . . . .
H01I H 0.678921 0.175372 0.798432 0.092 Uiso 1 1 calc R U . . .
H01J H 0.627311 0.199783 0.821174 0.092 Uiso 1 1 calc R U . . .
H01K H 0.681957 0.259648 0.827401 0.092 Uiso 1 1 calc R U . . .
C01E C 0.81949(14) 0.39147(19) 0.78220(12) 0.0656(7) Uani 1 1 d . . . . .
H01L H 0.857394 0.367990 0.782586 0.098 Uiso 1 1 calc R U . . .
H01M H 0.825866 0.436101 0.806152 0.098 Uiso 1 1 calc R U . . .
H01N H 0.799523 0.412327 0.749070 0.098 Uiso 1 1 calc R U . . .
C01F C 0.62658(15) 0.46799(18) 0.81721(11) 0.0640(7) Uani 1 1 d . . . . .
H01O H 0.643720 0.442361 0.793458 0.096 Uiso 1 1 calc R U . . .
H01P H 0.584141 0.474097 0.802203 0.096 Uiso 1 1 calc R U . . .
H01Q H 0.634084 0.433816 0.846784 0.096 Uiso 1 1 calc R U . . .
C01G C 0.62608(15) 0.5958(2) 0.86829(12) 0.0701(8) Uani 1 1 d . . . . .
H01R H 0.635587 0.565115 0.899331 0.105 Uiso 1 1 calc R U . . .
H01S H 0.583387 0.597452 0.853495 0.105 Uiso 1 1 calc R U . . .
H01T H 0.641254 0.651356 0.874890 0.105 Uiso 1 1 calc R U . . .
C01H C 0.76153(13) 0.59796(17) 0.83844(10) 0.0576(7) Uani 1 1 d . . . . .
C01J C 0.57154(14) 0.7265(2) 0.61130(12) 0.0677(8) Uani 1 1 d . . . . .
H01U H 0.556163 0.769568 0.586954 0.102 Uiso 1 1 calc R U . . .
H01V H 0.539192 0.691631 0.613730 0.102 Uiso 1 1 calc R U . . .
H01W H 0.600177 0.693832 0.600928 0.102 Uiso 1 1 calc R U . . .
C01K C 0.44412(13) 0.4976(2) 0.71325(12) 0.0641(7) Uani 1 1 d . . . . .
H01X H 0.452808 0.510305 0.748486 0.096 Uiso 1 1 calc R U . . .
H01Y H 0.429670 0.441615 0.707255 0.096 Uiso 1 1 calc R U . . .
H H 0.414089 0.535195 0.693967 0.096 Uiso 1 1 calc R U . . .
C01L C 0.65901(16) 0.86551(16) 0.62374(12) 0.0656(8) Uani 1 1 d . . . . .
H01Z H 0.625031 0.870244 0.596068 0.079 Uiso 1 1 calc R U . . .
C01M C 0.62953(15) 0.13723(18) 0.60322(12) 0.0672(8) Uani 1 1 d . . . . .
H01 H 0.645684 0.183754 0.589928 0.101 Uiso 1 1 calc R U . . .
HA H 0.588392 0.129248 0.583970 0.101 Uiso 1 1 calc R U . . .
HB H 0.652075 0.088191 0.601156 0.101 Uiso 1 1 calc R U . . .
C01N C 0.70999(19) 0.91056(17) 0.62526(14) 0.0748(10) Uani 1 1 d . . . . .
H1 H 0.709830 0.945687 0.598612 0.090 Uiso 1 1 calc R U . . .
C01P C 0.74734(17) 0.4900(2) 0.89201(12) 0.0719(9) Uani 1 1 d . . . . .
H2 H 0.722300 0.455171 0.903338 0.086 Uiso 1 1 calc R U . . .
C01Q C 0.76640(16) 0.5234(3) 0.45453(15) 0.0496(8) Uani 0.734(2) 1 d . U P A 1
C01R C 0.81226(15) 0.2893(2) 0.84873(11) 0.0700(8) Uani 1 1 d . . . . .
H3 H 0.787811 0.246492 0.856514 0.105 Uiso 1 1 calc R U . . .
HC H 0.818176 0.332849 0.873380 0.105 Uiso 1 1 calc R U . . .
HD H 0.850359 0.266489 0.849157 0.105 Uiso 1 1 calc R U . . .
C01S C 0.81853(15) 0.84923(19) 0.75095(15) 0.0747(9) Uani 1 1 d . . . . .
H4 H 0.814658 0.800936 0.771262 0.090 Uiso 1 1 calc R U . . .
C01T C 0.6103(2) 0.0788(2) 0.68060(14) 0.0856(11) Uani 1 1 d . . . . .
H5 H 0.635335 0.031644 0.680246 0.128 Uiso 1 1 calc R U . . .
HE H 0.569946 0.066852 0.660867 0.128 Uiso 1 1 calc R U . . .
HF H 0.611233 0.090830 0.714693 0.128 Uiso 1 1 calc R U . . .
C01U C 0.69607(17) 0.6691(3) 0.43856(16) 0.0528(9) Uani 0.734(2) 1 d . U P A 1
H6 H 0.672395 0.716690 0.432457 0.063 Uiso 0.734(2) 1 calc R U P A 1
C01V C 0.74359(16) 0.12691(19) 0.68743(13) 0.0721(9) Uani 1 1 d . . . . .
H7 H 0.736388 0.082985 0.664651 0.087 Uiso 1 1 calc R U . . .
C1BA C 0.9654(4) 0.5278(4) 0.6832(3) 0.086(3) Uani 0.266(2) 1 d G U P A 2
C2BA C 0.9935(5) 0.5123(7) 0.7340(3) 0.089(3) Uani 0.266(2) 1 d G U P A 2
H2BA H 1.016885 0.553269 0.754154 0.107 Uiso 0.266(2) 1 calc R U P A 2
C3BA C 0.9868(6) 0.4355(9) 0.75462(16) 0.089(3) Uani 0.266(2) 1 d G U P A 2
H3BA H 1.005646 0.425165 0.788591 0.107 Uiso 0.266(2) 1 calc R U P A 2
C5BA C 0.9519(6) 0.3743(7) 0.7245(3) 0.083(3) Uani 0.266(2) 1 d G U P A 2
H5BA H 0.947403 0.322955 0.738279 0.099 Uiso 0.266(2) 1 calc R U P A 2
C4A C 0.9237(4) 0.3898(3) 0.6737(3) 0.069(3) Uani 0.266(2) 1 d G U P A 2
C1 C 0.93048(12) 0.4666(2) 0.65307(11) 0.0640(7) Uani 1 1 d G U . . .
C01X C 0.82451(14) 0.5908(2) 0.85723(12) 0.0701(8) Uani 1 1 d . . . . .
C01Y C 0.81179(15) 0.2051(2) 0.75172(13) 0.0733(9) Uani 1 1 d . . . . .
H8 H 0.850719 0.213845 0.772247 0.088 Uiso 1 1 calc R U . . .
C01Z C 0.76114(18) 0.90401(18) 0.66588(15) 0.0739(9) Uani 1 1 d . . . . .
H9 H 0.795093 0.934278 0.665996 0.089 Uiso 1 1 calc R U . . .
C020 C 0.80813(19) 0.4842(2) 0.91301(13) 0.0838(11) Uani 1 1 d . . . . .
H020 H 0.823876 0.447268 0.939375 0.101 Uiso 1 1 calc R U . . .
C021 C 0.7707(2) 0.7471(3) 0.50555(15) 0.0535(8) Uani 0.734(2) 1 d . U P A 1
H021 H 0.807401 0.734595 0.532743 0.064 Uiso 0.734(2) 1 calc R U P A 1
C022 C 0.84593(18) 0.5325(2) 0.89538(14) 0.0847(11) Uani 1 1 d . . . . .
H022 H 0.887096 0.526224 0.909336 0.102 Uiso 1 1 calc R U . . .
C023 C 0.86689(14) 0.6435(2) 0.83854(15) 0.0791(10) Uani 1 1 d . . . . .
H023 H 0.845576 0.659640 0.803809 0.095 Uiso 1 1 calc R U . . .
C024 C 0.46135(16) 0.2371(2) 0.54876(14) 0.0780(10) Uani 1 1 d . . . . .
H02A H 0.430234 0.259300 0.520899 0.117 Uiso 1 1 calc R U . . .
H02B H 0.446404 0.230049 0.577214 0.117 Uiso 1 1 calc R U . . .
H02C H 0.474001 0.184259 0.539452 0.117 Uiso 1 1 calc R U . . .
C025 C 0.55906(17) 0.8219(2) 0.67915(15) 0.0840(10) Uani 1 1 d . . . . .
H02D H 0.578469 0.842327 0.712497 0.126 Uiso 1 1 calc R U . . .
H02E H 0.523885 0.791176 0.679282 0.126 Uiso 1 1 calc R U . . .
H02F H 0.547834 0.867858 0.656233 0.126 Uiso 1 1 calc R U . . .
C026 C 0.8935(2) 0.5995(3) 0.5126(2) 0.0602(12) Uani 0.734(2) 1 d . U P A 1
C027 C 0.9548(3) 0.5073(5) 0.5811(2) 0.0699(15) Uani 0.734(2) 1 d . U P A 1
C028 C 0.80041(17) 0.1408(2) 0.71739(14) 0.0833(10) Uani 1 1 d . . . . .
H028 H 0.831558 0.106876 0.714705 0.100 Uiso 1 1 calc R U . . .
C029 C 0.8838(3) 0.3272(5) 0.6144(2) 0.0732(15) Uani 0.734(2) 1 d . U P A 1
H029 H 0.866534 0.363389 0.585269 0.088 Uiso 0.734(2) 1 calc R U P A 1
C02A C 0.71173(17) 0.5281(3) 0.41663(15) 0.0573(9) Uani 0.734(2) 1 d . U P A 1
H02G H 0.698527 0.482488 0.395696 0.069 Uiso 0.734(2) 1 calc R U P A 1
C02B C 0.7847(2) 0.8154(3) 0.47190(17) 0.0677(11) Uani 0.734(2) 1 d . U P A 1
H02H H 0.748263 0.832532 0.447360 0.102 Uiso 0.734(2) 1 calc R U P A 1
H02I H 0.811987 0.794101 0.454966 0.102 Uiso 0.734(2) 1 calc R U P A 1
H02J H 0.802578 0.862067 0.492365 0.102 Uiso 0.734(2) 1 calc R U P A 1
C02C C 0.88307(17) 0.7238(2) 0.86921(15) 0.0893(11) Uani 1 1 d . . . . .
H02K H 0.847104 0.753709 0.867913 0.134 Uiso 1 1 calc R U . . .
H02L H 0.908183 0.757499 0.855324 0.134 Uiso 1 1 calc R U . . .
H02M H 0.904059 0.710409 0.903627 0.134 Uiso 1 1 calc R U . . .
C02D C 0.8032(2) 0.4458(2) 0.45990(16) 0.0604(9) Uani 0.734(2) 1 d . U P A 1
H02N H 0.833889 0.447436 0.492784 0.072 Uiso 0.734(2) 1 calc R U P A 1
C02E C 0.9446(2) 0.5628(4) 0.5389(2) 0.0748(14) Uani 0.734(2) 1 d . U P A 1
H02O H 0.977946 0.574908 0.528373 0.090 Uiso 0.734(2) 1 calc R U P A 1
C02F C 0.92354(17) 0.5983(3) 0.8371(2) 0.1175(18) Uani 1 1 d . . . . .
H02P H 0.947845 0.586796 0.870902 0.176 Uiso 1 1 calc R U . . .
H02Q H 0.945599 0.632437 0.820477 0.176 Uiso 1 1 calc R U . . .
H02R H 0.912909 0.546988 0.818966 0.176 Uiso 1 1 calc R U . . .
C02G C 0.9811(3) 0.4686(4) 0.7433(2) 0.0883(16) Uani 0.734(2) 1 d . U P A 1
H02S H 1.003316 0.497155 0.771831 0.106 Uiso 0.734(2) 1 calc R U P A 1
C02H C 0.7241(2) 0.7827(3) 0.52887(17) 0.0711(12) Uani 0.734(2) 1 d . U P A 1
H02T H 0.739731 0.831958 0.547671 0.107 Uiso 0.734(2) 1 calc R U P A 1
H02U H 0.715074 0.742226 0.550989 0.107 Uiso 0.734(2) 1 calc R U P A 1
H02V H 0.688161 0.796212 0.502542 0.107 Uiso 0.734(2) 1 calc R U P A 1
C02I C 1.0066(2) 0.4642(5) 0.5963(3) 0.089(2) Uani 0.734(2) 1 d . U P A 1
H02W H 1.013327 0.427541 0.623304 0.107 Uiso 0.734(2) 1 calc R U P A 1
H02X H 1.035558 0.471107 0.579750 0.107 Uiso 0.734(2) 1 calc R U P A 1
C02J C 0.9645(2) 0.5097(4) 0.6970(2) 0.0851(14) Uani 0.734(2) 1 d . U P A 1
C02K C 0.9347(2) 0.3462(4) 0.7070(2) 0.0853(15) Uani 0.734(2) 1 d . U P A 1
H02Y H 0.924563 0.291247 0.710981 0.102 Uiso 0.734(2) 1 calc R U P A 1
C02L C 0.9664(3) 0.3904(5) 0.7478(3) 0.0978(17) Uani 0.734(2) 1 d . U P A 1
H02Z H 0.977872 0.365312 0.779363 0.117 Uiso 0.734(2) 1 calc R U P A 1
C02M C 0.8912(2) 0.6553(4) 0.4700(2) 0.0749(14) Uani 0.734(2) 1 d . U P A 1
H02 H 0.888618 0.711822 0.480168 0.112 Uiso 0.734(2) 1 calc R U P A 1
HG H 0.856643 0.642150 0.442245 0.112 Uiso 0.734(2) 1 calc R U P A 1
HH H 0.926760 0.648152 0.459903 0.112 Uiso 0.734(2) 1 calc R U P A 1
C02N C 0.8232(2) 0.9268(3) 0.78442(19) 0.1138(16) Uani 1 1 d . . . . .
H10 H 0.856588 0.920842 0.814286 0.171 Uiso 1 1 calc R U . . .
HI H 0.786990 0.932883 0.793726 0.171 Uiso 1 1 calc R U . . .
HJ H 0.828964 0.975155 0.766106 0.171 Uiso 1 1 calc R U . . .
C02O C 0.7674(2) 0.3659(3) 0.45705(18) 0.0762(13) Uani 0.734(2) 1 d . U P A 1
H11 H 0.745559 0.367852 0.481416 0.114 Uiso 0.734(2) 1 calc R U P A 1
HK H 0.794193 0.319275 0.464085 0.114 Uiso 0.734(2) 1 calc R U P A 1
HL H 0.739735 0.360178 0.423851 0.114 Uiso 0.734(2) 1 calc R U P A 1
C02P C 0.87452(18) 0.8374(3) 0.7357(2) 0.1116(15) Uani 1 1 d . . . . .
H12 H 0.878718 0.882644 0.714440 0.167 Uiso 1 1 calc R U . . .
HM H 0.872023 0.786046 0.717609 0.167 Uiso 1 1 calc R U . . .
HN H 0.908615 0.836016 0.765269 0.167 Uiso 1 1 calc R U . . .
C02Q C 0.8319(3) 0.2756(4) 0.6231(3) 0.095(2) Uani 0.734(2) 1 d . U P A 1
H13 H 0.809172 0.250517 0.591942 0.142 Uiso 0.734(2) 1 calc R U P A 1
HO H 0.806224 0.311352 0.635254 0.142 Uiso 0.734(2) 1 calc R U P A 1
HP H 0.847946 0.233062 0.647609 0.142 Uiso 0.734(2) 1 calc R U P A 1
C02R C 0.9823(2) 0.5987(4) 0.6915(3) 0.0969(17) Uani 0.734(2) 1 d . U P A 1
H14 H 0.958113 0.619447 0.658588 0.116 Uiso 0.734(2) 1 calc R U P A 1
C02S C 0.8352(3) 0.4442(3) 0.4185(2) 0.0870(15) Uani 0.734(2) 1 d . U P A 1
H15 H 0.805906 0.445658 0.385896 0.131 Uiso 0.734(2) 1 calc R U P A 1
HQ H 0.858527 0.394267 0.421648 0.131 Uiso 0.734(2) 1 calc R U P A 1
HR H 0.861086 0.491603 0.422285 0.131 Uiso 0.734(2) 1 calc R U P A 1
C02T C 0.9716(3) 0.6557(4) 0.7332(3) 0.122(2) Uani 0.734(2) 1 d . U P A 1
H16 H 0.996350 0.637533 0.765623 0.183 Uiso 0.734(2) 1 calc R U P A 1
HS H 0.930214 0.652729 0.732248 0.183 Uiso 0.734(2) 1 calc R U P A 1
HT H 0.981542 0.711921 0.727469 0.183 Uiso 0.734(2) 1 calc R U P A 1
C02U C 0.9283(3) 0.2687(4) 0.6003(3) 0.111(2) Uani 0.734(2) 1 d . U P A 1
H17 H 0.946236 0.232618 0.628184 0.166 Uiso 0.734(2) 1 calc R U P A 1
HU H 0.958887 0.300962 0.592402 0.166 Uiso 0.734(2) 1 calc R U P A 1
HV H 0.907450 0.236115 0.571464 0.166 Uiso 0.734(2) 1 calc R U P A 1
C3 C 1.0493(2) 0.6023(5) 0.6936(4) 0.143(3) Uani 0.734(2) 1 d . U P A 1
H3A H 1.059252 0.657865 0.686312 0.214 Uiso 0.734(2) 1 calc R U P A 1
H3B H 1.056332 0.564805 0.669076 0.214 Uiso 0.734(2) 1 calc R U P A 1
H3C H 1.073705 0.586643 0.726651 0.214 Uiso 0.734(2) 1 calc R U P A 1
C0AA C 0.7651(9) 0.4655(10) 0.3851(6) 0.104(4) Uani 0.266(2) 1 d . U P A 2
H0AA H 0.775978 0.410139 0.378315 0.156 Uiso 0.266(2) 1 calc R U P A 2
H0AB H 0.796962 0.503061 0.384958 0.156 Uiso 0.266(2) 1 calc R U P A 2
H0AC H 0.729218 0.481803 0.359603 0.156 Uiso 0.266(2) 1 calc R U P A 2
C1AA C 0.7539(6) 0.4678(8) 0.4382(5) 0.066(2) Uani 0.266(2) 1 d . U P A 2
H1AA H 0.789942 0.447914 0.463743 0.080 Uiso 0.266(2) 1 calc R U P A 2
C2AA C 0.7023(7) 0.4070(8) 0.4348(5) 0.082(3) Uani 0.266(2) 1 d . U P A 2
H2AA H 0.670154 0.418021 0.404744 0.123 Uiso 0.266(2) 1 calc R U P A 2
H2AB H 0.688275 0.413874 0.463780 0.123 Uiso 0.266(2) 1 calc R U P A 2
H2AC H 0.716217 0.351074 0.433878 0.123 Uiso 0.266(2) 1 calc R U P A 2
C01O C 0.67632(18) 0.5998(3) 0.40940(17) 0.0536(10) Uani 0.734(2) 1 d . U P A 1
H18 H 0.639297 0.600534 0.384786 0.064 Uiso 0.734(2) 1 calc R U P A 1
C0 C 0.8062(5) 0.7524(6) 0.5206(4) 0.0479(19) Uani 0.266(2) 1 d . U P A 2
H0 H 0.841141 0.725622 0.544068 0.058 Uiso 0.266(2) 1 calc R U P A 2
C9AA C 0.8316(6) 0.8084(9) 0.4862(5) 0.074(3) Uani 0.266(2) 1 d . U P A 2
H9AA H 0.799372 0.827068 0.457932 0.111 Uiso 0.266(2) 1 calc R U P A 2
H9AB H 0.859696 0.777199 0.474208 0.111 Uiso 0.266(2) 1 calc R U P A 2
H9AC H 0.851453 0.855570 0.505030 0.111 Uiso 0.266(2) 1 calc R U P A 2
C0BA C 0.7804(6) 0.8098(7) 0.5530(4) 0.066(3) Uani 0.266(2) 1 d . U P A 2
H0BA H 0.812613 0.835381 0.578483 0.099 Uiso 0.266(2) 1 calc R U P A 2
H0BB H 0.756127 0.777941 0.568663 0.099 Uiso 0.266(2) 1 calc R U P A 2
H0BC H 0.756365 0.851969 0.532016 0.099 Uiso 0.266(2) 1 calc R U P A 2
C4AA C 0.9858(7) 0.6152(13) 0.6577(9) 0.107(4) Uani 0.266(2) 1 d . U P A 2
H4AA H 0.954186 0.628202 0.626488 0.129 Uiso 0.266(2) 1 calc R U P A 2
C8AA C 0.9908(7) 0.6897(12) 0.6955(9) 0.117(5) Uani 0.266(2) 1 d . U P A 2
H8AA H 0.954381 0.693739 0.704739 0.175 Uiso 0.266(2) 1 calc R U P A 2
H8AB H 0.997059 0.740509 0.679642 0.175 Uiso 0.266(2) 1 calc R U P A 2
H8AC H 1.023859 0.680367 0.725178 0.175 Uiso 0.266(2) 1 calc R U P A 2
C3A C 1.0487(6) 0.6081(14) 0.6444(10) 0.130(5) Uani 0.266(2) 1 d . U P A 2
H3AA H 1.078454 0.583604 0.672353 0.194 Uiso 0.266(2) 1 calc R U P A 2
H3AB H 1.061586 0.662588 0.638007 0.194 Uiso 0.266(2) 1 calc R U P A 2
H3AC H 1.043308 0.574089 0.614996 0.194 Uiso 0.266(2) 1 calc R U P A 2
C02V C 0.9366(7) 0.2517(9) 0.6364(6) 0.072(3) Uani 0.266(2) 1 d . U P A 2
H19 H 0.973017 0.271314 0.630899 0.108 Uiso 0.266(2) 1 calc R U P A 2
HW H 0.917286 0.213170 0.610248 0.108 Uiso 0.266(2) 1 calc R U P A 2
HX H 0.945791 0.224539 0.668557 0.108 Uiso 0.266(2) 1 calc R U P A 2
C2 C 0.8939(9) 0.3271(15) 0.6355(6) 0.064(3) Uani 0.266(2) 1 d . U P A 2
H2A H 0.878595 0.351351 0.601711 0.077 Uiso 0.266(2) 1 calc R U P A 2
C4BA C 0.8429(7) 0.2924(10) 0.6548(7) 0.071(3) Uani 0.266(2) 1 d . U P A 2
H4BA H 0.859330 0.272801 0.688788 0.107 Uiso 0.266(2) 1 calc R U P A 2
H4BB H 0.823457 0.247231 0.633600 0.107 Uiso 0.266(2) 1 calc R U P A 2
H4BC H 0.814252 0.335504 0.654001 0.107 Uiso 0.266(2) 1 calc R U P A 2
C4 C 0.9169(2) 0.3829(3) 0.65849(19) 0.0607(11) Uani 0.734(2) 1 d . U P A 1
C5 C 0.6863(2) 0.5789(5) 0.4219(3) 0.059(2) Uani 0.266(2) 1 d G U P A 2
H5A H 0.659637 0.544948 0.398696 0.071 Uiso 0.266(2) 1 calc R U P A 2
C5AA C 0.67092(19) 0.6605(5) 0.4286(3) 0.060(2) Uani 0.266(2) 1 d G U P A 2
H5AA H 0.633890 0.681295 0.409791 0.072 Uiso 0.266(2) 1 calc R U P A 2
C6AA C 0.7108(3) 0.7112(3) 0.4633(3) 0.0585(19) Uani 0.266(2) 1 d G U P A 2
H6AA H 0.700526 0.765878 0.467765 0.070 Uiso 0.266(2) 1 calc R U P A 2
C7AA C 0.7662(2) 0.68021(19) 0.4914(2) 0.051(2) Uani 0.266(2) 1 d G U P A 2
C00K C 0.78163(10) 0.59852(16) 0.48476(9) 0.0468(5) Uani 1 1 d G U . . .
C3AA C 0.7417(2) 0.5478(3) 0.4500(2) 0.055(2) Uani 0.266(2) 1 d G U P A 2
C16 C 0.8725(7) 0.6111(13) 0.4472(7) 0.098(4) Uani 0.266(2) 1 d . U P A 2
H16A H 0.840243 0.646216 0.433194 0.117 Uiso 0.266(2) 1 calc R U P A 2
H16B H 0.900425 0.600571 0.430136 0.117 Uiso 0.266(2) 1 calc R U P A 2
C26 C 0.8787(7) 0.5751(12) 0.4927(7) 0.078(3) Uani 0.266(2) 1 d . U P A 2
C28 C 0.9332(7) 0.5283(11) 0.5211(6) 0.076(2) Uani 0.266(2) 1 d . U P A 2
H28 H 0.963663 0.526752 0.505817 0.092 Uiso 0.266(2) 1 calc R U P A 2
C29 C 0.9958(9) 0.4223(14) 0.5818(9) 0.100(5) Uani 0.266(2) 1 d . U P A 2
H29A H 0.980468 0.368801 0.568978 0.149 Uiso 0.266(2) 1 calc R U P A 2
H29B H 1.009526 0.420604 0.617961 0.149 Uiso 0.266(2) 1 calc R U P A 2
H29C H 1.028622 0.436733 0.569178 0.149 Uiso 0.266(2) 1 calc R U P A 2
C48 C 0.9450(9) 0.4890(16) 0.5641(8) 0.081(3) Uani 0.266(2) 1 d . U P A 2

loop_
_atom_site_aniso_label
_atom_site_aniso_U_11
_atom_site_aniso_U_22
_atom_site_aniso_U_33
_atom_site_aniso_U_23
_atom_site_aniso_U_13
_atom_site_aniso_U_12
Ni01 0.03684(18) 0.02844(19) 0.0454(2) -0.00219(15) 0.01469(15) 0.00042(14)
Ni02 0.0448(2) 0.0276(2) 0.0522(2) -0.00517(16) 0.01672(17) -0.00167(15)
P003 0.0344(3) 0.0343(3) 0.0438(3) 0.0017(2) 0.0141(2) -0.0004(2)
P004 0.0448(3) 0.0255(3) 0.0466(3) -0.0024(2) 0.0205(2) -0.0010(2)
P005 0.0426(3) 0.0307(3) 0.0445(3) -0.0027(2) 0.0195(2) -0.0008(2)
P006 0.0319(2) 0.0401(3) 0.0481(3) 0.0078(2) 0.0128(2) -0.0015(2)
P007 0.0355(3) 0.0428(3) 0.0488(3) 0.0011(2) 0.0178(2) 0.0008(2)
P008 0.0381(3) 0.0418(3) 0.0488(3) -0.0009(3) 0.0100(2) -0.0002(2)
Si00 0.0448(3) 0.0254(3) 0.0437(3) -0.0003(2) 0.0198(2) 0.0000(2)
P00A 0.0394(3) 0.0321(3) 0.0563(3) 0.0042(2) 0.0144(2) -0.0013(2)
P00B 0.0384(3) 0.0504(4) 0.0585(4) 0.0026(3) 0.0109(3) -0.0099(3)
Si1 0.0304(3) 0.0487(4) 0.0624(4) 0.0092(3) 0.0157(3) 0.0012(3)
N00D 0.0480(10) 0.0288(9) 0.0466(10) 0.0016(8) 0.0219(8) -0.0001(8)
N00E 0.0525(10) 0.0285(9) 0.0466(10) 0.0028(8) 0.0202(8) 0.0015(8)
N00F 0.0604(12) 0.0304(10) 0.0661(13) -0.0091(9) 0.0239(10) -0.0025(9)
N00G 0.0580(12) 0.0367(11) 0.0580(12) -0.0110(9) 0.0177(10) -0.0017(9)
N00H 0.0364(10) 0.0545(13) 0.0717(14) 0.0134(11) 0.0263(9) 0.0056(9)
N00I 0.0325(10) 0.0653(15) 0.0822(16) 0.0163(12) 0.0186(10) 0.0065(9)
C00J 0.0423(11) 0.0323(11) 0.0479(12) 0.0020(9) 0.0190(9) -0.0060(9)
C00L 0.0638(15) 0.0321(12) 0.0529(13) 0.0030(10) 0.0304(12) -0.0056(10)
C00M 0.0510(13) 0.0437(13) 0.0503(13) -0.0032(10) 0.0225(11) -0.0136(10)
C00N 0.0687(15) 0.0276(11) 0.0496(12) 0.0033(9) 0.0255(12) -0.0013(10)
C00O 0.0575(13) 0.0311(12) 0.0558(13) 0.0008(10) 0.0311(11) -0.0015(10)
C00P 0.0432(11) 0.0337(12) 0.0510(12) 0.0021(10) 0.0147(10) -0.0030(9)
C00Q 0.0492(12) 0.0306(12) 0.0634(15) -0.0086(10) 0.0191(11) -0.0035(10)
C00R 0.0643(15) 0.0499(15) 0.0545(14) -0.0099(12) 0.0259(12) -0.0133(12)
C00S 0.0628(14) 0.0263(11) 0.0571(14) 0.0050(10) 0.0227(12) 0.0073(10)
C00T 0.0592(15) 0.0558(16) 0.0469(13) 0.0025(12) 0.0130(11) -0.0175(12)
C00U 0.0745(17) 0.0342(13) 0.0705(17) -0.0168(12) 0.0257(14) 0.0003(12)
C00V 0.0534(13) 0.0355(13) 0.0615(15) 0.0043(11) 0.0112(12) -0.0024(11)
C00W 0.0635(15) 0.0362(13) 0.0619(15) 0.0062(11) 0.0152(12) 0.0164(11)
C00X 0.0517(13) 0.0405(13) 0.0532(13) -0.0011(10) 0.0167(11) 0.0107(10)
C00Y 0.0608(15) 0.0488(16) 0.0546(15) 0.0119(12) 0.0040(12) -0.0100(12)
C00Z 0.0726(17) 0.0237(12) 0.0728(17) -0.0093(11) 0.0336(14) -0.0009(11)
C010 0.0783(18) 0.0240(12) 0.0717(17) -0.0063(11) 0.0328(15) 0.0024(11)
C011 0.0587(14) 0.0427(14) 0.0537(14) 0.0074(11) 0.0095(11) 0.0122(11)
C012 0.0815(19) 0.0319(13) 0.0716(17) -0.0102(12) 0.0338(15) -0.0053(12)
C013 0.0740(17) 0.0418(14) 0.0505(14) 0.0014(11) 0.0122(13) -0.0014(12)
C014 0.0758(17) 0.0322(13) 0.0651(16) 0.0012(11) 0.0294(14) 0.0075(12)
C015 0.0735(17) 0.0395(14) 0.0619(15) -0.0159(12) 0.0225(13) -0.0002(12)
C016 0.0738(17) 0.0404(14) 0.0542(14) -0.0073(11) 0.0094(13) 0.0074(13)
C017 0.0561(14) 0.0469(15) 0.0718(17) 0.0106(13) 0.0329(13) -0.0046(11)
C018 0.0810(19) 0.0273(13) 0.091(2) -0.0112(13) 0.0435(17) -0.0047(12)
C019 0.0725(17) 0.0423(15) 0.0626(16) -0.0001(12) 0.0192(13) 0.0008(13)
C01A 0.0313(15) 0.060(2) 0.0461(18) 0.0145(15) 0.0153(14) 0.0105(14)
C01B 0.0612(15) 0.0453(15) 0.0678(16) -0.0125(13) 0.0167(13) 0.0078(12)
C01C 0.0677(17) 0.0673(19) 0.0558(15) -0.0181(14) 0.0255(13) -0.0194(14)
C01D 0.0790(18) 0.0507(16) 0.0560(15) 0.0144(12) 0.0221(14) -0.0017(14)
C01E 0.0693(18) 0.0552(17) 0.0690(18) 0.0030(14) 0.0155(14) 0.0042(14)
C01F 0.090(2) 0.0469(16) 0.0543(15) -0.0011(12) 0.0203(14) -0.0109(15)
C01G 0.080(2) 0.0556(18) 0.0702(18) -0.0084(15) 0.0159(16) 0.0053(15)
C01H 0.0664(16) 0.0428(14) 0.0583(15) -0.0119(12) 0.0104(13) 0.0064(12)
C01J 0.0643(17) 0.0618(19) 0.0726(18) -0.0058(15) 0.0133(14) 0.0067(14)
C01K 0.0695(17) 0.0618(18) 0.0695(17) 0.0006(14) 0.0337(15) 0.0125(14)
C01L 0.095(2) 0.0327(14) 0.0762(19) -0.0038(13) 0.0364(17) 0.0086(14)
C01M 0.088(2) 0.0458(16) 0.0722(18) -0.0125(14) 0.0312(16) 0.0022(14)
C01N 0.125(3) 0.0293(14) 0.093(2) -0.0022(14) 0.067(2) 0.0025(16)
C01P 0.096(2) 0.0510(17) 0.0606(17) -0.0013(13) 0.0101(16) 0.0129(16)
C01Q 0.0432(17) 0.051(2) 0.0605(19) -0.0025(16) 0.0243(15) -0.0034(15)
C01R 0.080(2) 0.0566(18) 0.0647(17) 0.0110(14) 0.0086(15) 0.0130(15)
C01S 0.077(2) 0.0399(15) 0.110(3) -0.0161(16) 0.0325(19) -0.0159(14)
C01T 0.132(3) 0.0491(18) 0.087(2) -0.0118(16) 0.050(2) -0.031(2)
C01U 0.0419(19) 0.059(2) 0.057(2) 0.0090(18) 0.0149(17) -0.0066(17)
C01V 0.092(2) 0.0408(16) 0.082(2) -0.0091(14) 0.0232(18) 0.0173(15)
C1BA 0.044(4) 0.089(5) 0.101(5) -0.018(5) -0.017(4) 0.028(4)
C2BA 0.053(4) 0.101(6) 0.090(5) -0.016(5) -0.015(4) 0.036(5)
C3BA 0.066(5) 0.108(6) 0.078(5) -0.008(5) -0.004(4) 0.040(5)
C5BA 0.064(5) 0.104(5) 0.068(5) -0.004(5) 0.002(4) 0.036(4)
C4A 0.062(4) 0.085(4) 0.060(5) 0.010(4) 0.018(4) 0.031(4)
C1 0.0413(12) 0.0674(18) 0.0761(18) -0.0020(15) 0.0061(12) 0.0182(12)
C01X 0.0678(18) 0.0592(18) 0.0753(19) -0.0236(16) 0.0091(15) 0.0095(15)
C01Y 0.0693(18) 0.0595(19) 0.082(2) -0.0001(16) 0.0087(16) 0.0283(15)
C01Z 0.101(2) 0.0321(14) 0.107(3) -0.0132(16) 0.058(2) -0.0088(15)
C020 0.101(3) 0.068(2) 0.0658(19) -0.0029(17) -0.0013(19) 0.026(2)
C021 0.058(2) 0.050(2) 0.055(2) 0.0037(16) 0.0199(18) 0.0061(19)
C022 0.081(2) 0.076(2) 0.078(2) -0.0199(19) -0.0064(18) 0.0279(19)
C023 0.0618(18) 0.075(2) 0.094(2) -0.0326(19) 0.0132(17) 0.0016(16)
C024 0.093(2) 0.0553(18) 0.103(2) -0.0257(17) 0.055(2) -0.0306(17)
C025 0.100(3) 0.070(2) 0.100(3) -0.0119(19) 0.056(2) -0.0057(19)
C026 0.039(2) 0.071(3) 0.076(3) 0.013(2) 0.024(2) -0.0056(18)
C027 0.033(2) 0.093(4) 0.084(4) 0.017(3) 0.017(2) 0.002(2)
C028 0.094(2) 0.057(2) 0.096(2) -0.0057(18) 0.025(2) 0.0377(18)
C029 0.057(3) 0.053(2) 0.111(4) -0.006(4) 0.026(3) 0.014(2)
C02A 0.0537(19) 0.055(2) 0.062(2) -0.0033(17) 0.0157(16) -0.0136(16)
C02B 0.087(3) 0.046(2) 0.078(3) -0.0063(19) 0.037(2) -0.009(2)
C02C 0.084(2) 0.080(2) 0.094(3) -0.033(2) 0.012(2) -0.0072(19)
C02D 0.075(2) 0.045(2) 0.071(2) -0.0088(17) 0.0370(19) -0.0007(17)
C02E 0.0326(18) 0.104(4) 0.093(3) 0.020(3) 0.026(2) -0.004(2)
C02F 0.065(2) 0.102(3) 0.177(5) -0.054(3) 0.023(3) 0.000(2)
C02G 0.062(3) 0.106(4) 0.077(3) -0.005(3) -0.009(2) 0.041(3)
C02H 0.108(3) 0.044(2) 0.079(3) 0.0094(19) 0.054(3) 0.018(2)
C02I 0.033(2) 0.128(6) 0.111(5) 0.027(4) 0.028(2) 0.015(3)
C02J 0.050(2) 0.097(3) 0.089(3) -0.011(3) -0.009(2) 0.026(2)
C02K 0.069(3) 0.099(3) 0.082(3) 0.025(3) 0.014(2) 0.040(3)
C02L 0.071(3) 0.121(4) 0.086(3) 0.002(3) -0.001(3) 0.040(3)
C02M 0.045(2) 0.098(4) 0.092(4) 0.029(3) 0.037(2) 0.000(2)
C02N 0.130(4) 0.065(2) 0.131(4) -0.036(2) 0.016(3) -0.015(2)
C02O 0.120(4) 0.047(2) 0.078(3) -0.013(2) 0.055(3) -0.007(2)
C02P 0.077(2) 0.113(4) 0.154(4) -0.024(3) 0.049(3) -0.025(2)
C02Q 0.071(3) 0.054(3) 0.157(6) 0.015(4) 0.030(4) 0.013(2)
C02R 0.040(2) 0.100(3) 0.128(4) -0.028(4) -0.011(3) -0.010(2)
C02S 0.106(4) 0.070(3) 0.111(4) -0.008(3) 0.073(3) 0.010(3)
C02T 0.075(3) 0.119(5) 0.139(5) -0.062(4) -0.019(3) -0.014(3)
C02U 0.084(4) 0.079(4) 0.173(6) -0.026(4) 0.045(5) 0.025(3)
C3 0.044(3) 0.149(6) 0.210(7) -0.024(6) 0.000(4) -0.027(3)
C0AA 0.155(10) 0.075(8) 0.107(8) -0.016(7) 0.080(8) 0.001(8)
C1AA 0.083(4) 0.057(4) 0.068(4) -0.008(4) 0.037(4) -0.007(4)
C2AA 0.125(9) 0.046(6) 0.088(7) -0.010(5) 0.051(7) -0.023(6)
C01O 0.0392(16) 0.051(2) 0.064(2) 0.0140(18) 0.0051(15) -0.0048(15)
C0 0.052(4) 0.038(4) 0.053(4) -0.006(3) 0.015(4) -0.003(4)
C9AA 0.072(7) 0.073(7) 0.076(7) -0.001(6) 0.022(6) -0.029(6)
C0BA 0.090(7) 0.039(5) 0.068(6) 0.006(4) 0.023(5) 0.002(5)
C4AA 0.041(5) 0.107(7) 0.165(8) -0.028(8) 0.017(7) -0.012(5)
C8AA 0.057(6) 0.106(9) 0.178(11) -0.052(9) 0.021(7) -0.004(7)
C3A 0.045(6) 0.124(11) 0.220(13) -0.010(12) 0.040(9) -0.015(7)
C02V 0.066(6) 0.053(6) 0.106(9) 0.018(7) 0.041(7) 0.022(5)
C2 0.058(5) 0.062(5) 0.080(6) 0.014(5) 0.031(5) 0.023(4)
C4BA 0.064(7) 0.043(7) 0.118(10) 0.017(7) 0.044(8) 0.009(5)
C4 0.052(2) 0.069(2) 0.062(2) 0.015(2) 0.0182(18) 0.0309(19)
C5 0.053(4) 0.059(4) 0.061(4) 0.007(4) 0.012(4) -0.014(4)
C5AA 0.052(4) 0.066(4) 0.056(4) 0.011(4) 0.006(4) -0.021(4)
C6AA 0.050(4) 0.069(4) 0.055(4) 0.008(4) 0.015(3) -0.014(4)
C7AA 0.040(4) 0.069(4) 0.046(4) 0.015(4) 0.014(3) 0.000(4)
C00K 0.0432(11) 0.0510(14) 0.0523(12) 0.0015(11) 0.0235(10) -0.0095(10)
C3AA 0.059(4) 0.060(4) 0.054(4) -0.001(3) 0.029(3) -0.024(4)
C16 0.071(8) 0.127(11) 0.115(10) 0.046(9) 0.059(7) 0.024(8)
C26 0.050(5) 0.100(7) 0.096(7) 0.031(6) 0.038(5) 0.022(5)
C28 0.048(4) 0.102(5) 0.091(5) 0.024(4) 0.038(4) 0.016(4)
C29 0.071(8) 0.126(11) 0.114(10) 0.042(9) 0.046(7) 0.035(8)
C48 0.044(5) 0.108(6) 0.098(6) 0.027(5) 0.033(5) 0.018(5)

loop_
_atom_type_symbol
_atom_type_description
_atom_type_scat_dispersion_real
_atom_type_scat_dispersion_imag
_atom_type_scat_source
C C 0.0181 0.0091 'International Tables Vol C Tables 4.2.6.8 and 6.1.1.4'
H H 0.0000 0.0000 'International Tables Vol C Tables 4.2.6.8 and 6.1.1.4'
N N 0.0311 0.0180 'International Tables Vol C Tables 4.2.6.8 and 6.1.1.4'
Ni Ni -3.0029 0.5091 'International Tables Vol C Tables 4.2.6.8 and 6.1.1.4'
P P 0.2955 0.4335 'International Tables Vol C Tables 4.2.6.8 and 6.1.1.4'
Si Si 0.2541 0.3302 'International Tables Vol C Tables 4.2.6.8 and 6.1.1.4'

loop_
_exptl_crystal_face_index_h
_exptl_crystal_face_index_k
_exptl_crystal_face_index_l
_exptl_crystal_face_perp_dist
-9 8 7 0.0848
-13 1 -5 0.0100
-6 2 -14 0.0405
-6 -3 -13 0.0364
-13 0 13 0.0492
-9 0 17 0.0608
-1 -9 -9 0.0604
-9 -8 6 0.0651
15 0 -7 0.0443
9 -8 -4 0.0705
-8 -8 8 0.0656
-8 -8 9 0.0679
14 0 -12 0.0476
5 9 -7 0.0887
10 -8 -7 0.0661
11 -1 8 0.0434
12 0 -14 0.0459
-15 1 3 0.0299

loop_
_geom_angle_atom_site_label_1
_geom_angle_atom_site_label_2
_geom_angle_atom_site_label_3
_geom_angle
_geom_angle_site_symmetry_1
_geom_angle_site_symmetry_3
_geom_angle_publ_flag
Ni02 Ni01 P003 100.20(2) . . ?
Ni02 Ni01 P006 106.13(2) . . ?
Ni02 Ni01 P00A 54.530(19) . . ?
P003 Ni01 P006 59.48(2) . . ?
P003 Ni01 P00A 91.26(2) . . ?
P004 Ni01 Ni02 55.455(18) . . ?
P004 Ni01 P003 59.00(2) . . ?
P004 Ni01 P005 79.03(2) . . ?
P004 Ni01 P006 108.44(2) . . ?
P004 Ni01 P007 153.74(3) . . ?
P004 Ni01 P00A 93.09(2) . . ?
P005 Ni01 Ni02 133.73(2) . . ?
P005 Ni01 P003 56.28(2) . . ?
P005 Ni01 P006 94.87(2) . . ?
P005 Ni01 P00A 146.06(3) . . ?
P006 Ni01 P00A 56.10(2) . . ?
P007 Ni01 Ni02 143.18(2) . . ?
P007 Ni01 P003 95.18(2) . . ?
P007 Ni01 P005 82.31(2) . . ?
P007 Ni01 P006 54.88(2) . . ?
P007 Ni01 P00A 92.15(2) . . ?
P008 Ni01 Ni02 56.087(19) . . ?
P008 Ni01 P003 152.88(3) . . ?
P008 Ni01 P004 107.26(3) . . ?
P008 Ni01 P005 149.00(3) . . ?
P008 Ni01 P006 110.90(3) . . ?
P008 Ni01 P007 98.26(3) . . ?
P008 Ni01 P00A 64.88(2) . . ?
P004 Ni02 Ni01 58.892(18) . . ?
P004 Ni02 P008 112.45(3) . . ?
P004 Ni02 P00A 102.55(3) . . ?
P008 Ni02 Ni01 58.30(2) . . ?
P008 Ni02 P00A 70.03(2) . . ?
P00A Ni02 Ni01 64.39(2) . . ?
C00Q Ni02 Ni01 177.60(8) . . ?
C00Q Ni02 P004 118.91(7) . . ?
C00Q Ni02 P008 123.23(8) . . ?
C00Q Ni02 P00A 117.64(8) . . ?
P004 P003 Ni01 57.34(2) . . ?
P004 P003 P006 107.97(3) . . ?
P005 P003 Ni01 59.59(2) . . ?
P005 P003 P004 79.87(3) . . ?
P005 P003 P006 97.79(3) . . ?
P006 P003 Ni01 60.56(2) . . ?
Ni01 P004 P003 63.66(2) . . ?
Ni01 P004 Si00 97.22(3) . . ?
Ni02 P004 Ni01 65.65(2) . . ?
Ni02 P004 P003 111.09(3) . . ?
Ni02 P004 Si00 149.29(3) . . ?
Si00 P004 P003 79.94(3) . . ?
P003 P005 Ni01 64.13(2) . . ?
Si00 P005 Ni01 97.16(3) . . ?
Si00 P005 P003 82.60(3) . . ?
P003 P006 Ni01 59.96(2) . . ?
P007 P006 Ni01 58.89(2) . . ?
P007 P006 P003 98.26(3) . . ?
P007 P006 P00A 99.82(3) . . ?
P00A P006 Ni01 63.21(2) . . ?
P00A P006 P003 95.98(3) . . ?
P006 P007 Ni01 66.22(2) . . ?
P006 P007 Si1 95.25(3) . . ?
Si1 P007 Ni01 104.82(3) . . ?
Ni01 P008 P00A 61.96(2) . . ?
Ni02 P008 Ni01 65.62(2) . . ?
Ni02 P008 P00A 55.84(2) . . ?
Ni02 P008 P00B 103.61(3) . . ?
P00B P008 Ni01 102.00(3) . . ?
P00B P008 P00A 53.63(2) . . ?
P005 Si00 P004 80.79(3) . . ?
N00D Si00 P004 113.02(7) . . ?
N00D Si00 P005 122.35(7) . . ?
N00E Si00 P004 125.10(7) . . ?
N00E Si00 P005 113.49(7) . . ?
N00E Si00 N00D 102.80(9) . . ?
Ni01 P00A P008 53.16(2) . . ?
Ni02 P00A Ni01 61.081(19) . . ?
Ni02 P00A P006 116.26(3) . . ?
Ni02 P00A P008 54.13(2) . . ?
P006 P00A Ni01 60.69(2) . . ?
P006 P00A P008 104.92(3) . . ?
P00B P00A Ni01 96.26(3) . . ?
P00B P00A Ni02 103.57(3) . . ?
P00B P00A P006 106.20(3) . . ?
P00B P00A P008 55.29(3) . . ?
P008 P00B Si1 93.16(3) . . ?
P00A P00B P008 71.08(3) . . ?
P00A P00B Si1 101.11(3) . . ?
P007 Si1 P00B 104.94(3) . . ?
N00H Si1 P007 111.61(8) . . ?
N00H Si1 P00B 114.87(9) . . ?
N00H Si1 N00I 102.10(11) . . ?
N00I Si1 P007 114.28(9) . . ?
N00I Si1 P00B 109.35(10) . . ?
C00J N00D Si00 119.98(14) . . ?
C00O N00D Si00 124.26(16) . . ?
C00O N00D C00J 115.60(18) . . ?
C00N N00E Si00 121.17(16) . . ?
C00N N00E C00S 115.70(18) . . ?
C00S N00E Si00 119.11(15) . . ?
C00Q N00F C00U 111.0(2) . . ?
C00Q N00F C00Z 126.5(2) . . ?
C00U N00F C00Z 120.8(2) . . ?
C00Q N00G C015 111.4(2) . . ?
C00Q N00G C01H 128.6(2) . . ?
C015 N00G C01H 119.9(2) . . ?
C026 N00H Si1 119.7(2) . . ?
C026 N00H C00K 119.5(3) . . ?
C00K N00H Si1 120.55(14) . . ?
C00K N00H C26 100.2(7) . . ?
C26 N00H Si1 132.7(7) . . ?
C1 N00I Si1 120.11(18) . . ?
C1 N00I C48 121.8(8) . . ?
C027 N00I Si1 126.4(3) . . ?
C027 N00I C1 112.1(3) . . ?
C48 N00I Si1 117.7(8) . . ?
C00M C00J N00D 120.1(2) . . ?
C00P C00J N00D 118.8(2) . . ?
C00P C00J C00M 121.1(2) . . ?
C00N C00L H00L 116.1 . . ?
C00N C00L C00O 127.8(2) . . ?
C00O C00L H00L 116.1 . . ?
C00J C00M C00R 122.9(2) . . ?
C00T C00M C00J 117.9(2) . . ?
C00T C00M C00R 119.0(2) . . ?
N00E C00N C01D 116.8(2) . . ?
C00L C00N N00E 122.2(2) . . ?
C00L C00N C01D 121.1(2) . . ?
N00D C00O C00L 117.3(2) . . ?
C017 C00O N00D 122.9(2) . . ?
C017 C00O C00L 119.9(2) . . ?
C00J C00P C00X 122.1(2) . . ?
C00V C00P C00J 118.0(2) . . ?
C00V C00P C00X 119.8(2) . . ?
N00F C00Q Ni02 126.3(2) . . ?
N00G C00Q Ni02 129.43(18) . . ?
N00G C00Q N00F 103.3(2) . . ?
C00M C00R H00R 108.2 . . ?
C00M C00R C01C 112.9(2) . . ?
C00M C00R C024 110.6(2) . . ?
C01C C00R H00R 108.2 . . ?
C01C C00R C024 108.7(2) . . ?
C024 C00R H00R 108.2 . . ?
C00W C00S N00E 120.4(2) . . ?
C00W C00S C014 121.1(2) . . ?
C014 C00S N00E 118.4(2) . . ?
C00M C00T H00T 119.3 . . ?
C00Y C00T C00M 121.5(2) . . ?
C00Y C00T H00T 119.3 . . ?
N00F C00U H00U 126.3 . . ?
C015 C00U N00F 107.3(2) . . ?
C015 C00U H00U 126.3 . . ?
C00P C00V H00V 119.3 . . ?
C00Y C00V C00P 121.4(3) . . ?
C00Y C00V H00V 119.3 . . ?
C00S C00W C011 123.4(2) . . ?
C00S C00W C01Y 118.0(3) . . ?
C01Y C00W C011 118.6(3) . . ?
C00P C00X H00X 107.8 . . ?
C00P C00X C01B 112.5(2) . . ?
C00P C00X C01K 110.9(2) . . ?
C01B C00X H00X 107.8 . . ?
C01B C00X C01K 109.9(2) . . ?
C01K C00X H00X 107.8 . . ?
C00T C00Y C00V 120.0(3) . . ?
C00T C00Y H00Y 120.0 . . ?
C00V C00Y H00Y 120.0 . . ?
C010 C00Z N00F 120.0(2) . . ?
C010 C00Z C018 123.7(3) . . ?
C018 C00Z N00F 116.2(3) . . ?
C00Z C010 C019 122.1(2) . . ?
C00Z C010 C01L 117.6(3) . . ?
C01L C010 C019 120.3(3) . . ?
C00W C011 H011 108.1 . . ?
C00W C011 C01E 110.2(2) . . ?
C00W C011 C01R 111.7(2) . . ?
C01E C011 H011 108.1 . . ?
C01E C011 C01R 110.6(2) . . ?
C01R C011 H011 108.1 . . ?
C014 C012 H012 107.8 . . ?
C014 C012 C01M 112.6(2) . . ?
C014 C012 C01T 110.6(3) . . ?
C01M C012 H012 107.8 . . ?
C01T C012 H012 107.8 . . ?
C01T C012 C01M 110.0(2) . . ?
C016 C013 H013 107.9 . . ?
C016 C013 C01F 111.6(2) . . ?
C016 C013 C01G 111.6(2) . . ?
C01F C013 H013 107.9 . . ?
C01F C013 C01G 109.7(3) . . ?
C01G C013 H013 107.9 . . ?
C00S C014 C012 122.9(2) . . ?
C01V C014 C00S 118.1(3) . . ?
C01V C014 C012 118.9(3) . . ?
N00G C015 H015 126.5 . . ?
C00U C015 N00G 107.0(2) . . ?
C00U C015 H015 126.5 . . ?
C01H C016 C013 122.9(2) . . ?
C01H C016 C01P 117.2(3) . . ?
C01P C016 C013 119.9(3) . . ?
C00O C017 H01A 120.0 . . ?
C00O C017 H01B 120.0 . . ?
H01A C017 H01B 120.0 . . ?
C00Z C018 C01S 123.6(3) . . ?
C01Z C018 C00Z 116.7(3) . . ?
C01Z C018 C01S 119.7(3) . . ?
C010 C019 H019 107.6 . . ?
C01J C019 C010 112.6(2) . . ?
C01J C019 H019 107.6 . . ?
C025 C019 C010 109.8(2) . . ?
C025 C019 H019 107.6 . . ?
C025 C019 C01J 111.4(3) . . ?
C01U C01A C021 120.6(4) . . ?
C00K C01A C01U 116.1(4) . . ?
C00K C01A C021 123.3(3) . . ?
C00X C01B H01C 109.5 . . ?
C00X C01B H01D 109.5 . . ?
C00X C01B H01E 109.5 . . ?
H01C C01B H01D 109.5 . . ?
H01C C01B H01E 109.5 . . ?
H01D C01B H01E 109.5 . . ?
C00R C01C H01F 109.5 . . ?
C00R C01C H01G 109.5 . . ?
C00R C01C H01H 109.5 . . ?
H01F C01C H01G 109.5 . . ?
H01F C01C H01H 109.5 . . ?
H01G C01C H01H 109.5 . . ?
C00N C01D H01I 109.5 . . ?
C00N C01D H01J 109.5 . . ?
C00N C01D H01K 109.5 . . ?
H01I C01D H01J 109.5 . . ?
H01I C01D H01K 109.5 . . ?
H01J C01D H01K 109.5 . . ?
C011 C01E H01L 109.5 . . ?
C011 C01E H01M 109.5 . . ?
C011 C01E H01N 109.5 . . ?
H01L C01E H01M 109.5 . . ?
H01L C01E H01N 109.5 . . ?
H01M C01E H01N 109.5 . . ?
C013 C01F H01O 109.5 . . ?
C013 C01F H01P 109.5 . . ?
C013 C01F H01Q 109.5 . . ?
H01O C01F H01P 109.5 . . ?
H01O C01F H01Q 109.5 . . ?
H01P C01F H01Q 109.5 . . ?
C013 C01G H01R 109.5 . . ?
C013 C01G H01S 109.5 . . ?
C013 C01G H01T 109.5 . . ?
H01R C01G H01S 109.5 . . ?
H01R C01G H01T 109.5 . . ?
H01S C01G H01T 109.5 . . ?
C016 C01H N00G 118.4(2) . . ?
C016 C01H C01X 123.3(3) . . ?
C01X C01H N00G 117.8(3) . . ?
C019 C01J H01U 109.5 . . ?
C019 C01J H01V 109.5 . . ?
C019 C01J H01W 109.5 . . ?
H01U C01J H01V 109.5 . . ?
H01U C01J H01W 109.5 . . ?
H01V C01J H01W 109.5 . . ?
C00X C01K H01X 109.5 . . ?
C00X C01K H01Y 109.5 . . ?
C00X C01K H 109.5 . . ?
H01X C01K H01Y 109.5 . . ?
H01X C01K H 109.5 . . ?
H01Y C01K H 109.5 . . ?
C010 C01L H01Z 119.9 . . ?
C01N C01L C010 120.2(3) . . ?
C01N C01L H01Z 119.9 . . ?
C012 C01M H01 109.5 . . ?
C012 C01M HA 109.5 . . ?
C012 C01M HB 109.5 . . ?
H01 C01M HA 109.5 . . ?
H01 C01M HB 109.5 . . ?
HA C01M HB 109.5 . . ?
C01L C01N H1 119.6 . . ?
C01Z C01N C01L 120.9(3) . . ?
C01Z C01N H1 119.6 . . ?
C016 C01P H2 119.5 . . ?
C020 C01P C016 121.1(4) . . ?
C020 C01P H2 119.5 . . ?
C02A C01Q C02D 119.4(4) . . ?
C02A C01Q C00K 113.7(3) . . ?
C00K C01Q C02D 126.9(3) . . ?
C011 C01R H3 109.5 . . ?
C011 C01R HC 109.5 . . ?
C011 C01R HD 109.5 . . ?
H3 C01R HC 109.5 . . ?
H3 C01R HD 109.5 . . ?
HC C01R HD 109.5 . . ?
C018 C01S H4 107.4 . . ?
C018 C01S C02N 110.5(3) . . ?
C02N C01S H4 107.4 . . ?
C02P C01S C018 112.9(3) . . ?
C02P C01S H4 107.4 . . ?
C02P C01S C02N 111.1(3) . . ?
C012 C01T H5 109.5 . . ?
C012 C01T HE 109.5 . . ?
C012 C01T HF 109.5 . . ?
H5 C01T HE 109.5 . . ?
H5 C01T HF 109.5 . . ?
HE C01T HF 109.5 . . ?
C01A C01U H6 118.9 . . ?
C01O C01U C01A 122.2(4) . . ?
C01O C01U H6 118.9 . . ?
C014 C01V H7 119.2 . . ?
C028 C01V C014 121.7(3) . . ?
C028 C01V H7 119.2 . . ?
C2BA C1BA C1 120.0 . . ?
C2BA C1BA C4AA 117.6(8) . . ?
C1 C1BA C4AA 121.4(9) . . ?
C1BA C2BA H2BA 120.0 . . ?
C1BA C2BA C3BA 120.0 . . ?
C3BA C2BA H2BA 120.0 . . ?
C2BA C3BA H3BA 120.0 . . ?
C5BA C3BA C2BA 120.0 . . ?
C5BA C3BA H3BA 120.0 . . ?
C3BA C5BA H5BA 120.0 . . ?
C4A C5BA C3BA 120.0 . . ?
C4A C5BA H5BA 120.0 . . ?
C5BA C4A C1 120.0 . . ?
C5BA C4A C2 125.8(9) . . ?
C1 C4A C2 113.4(9) . . ?
C1BA C1 N00I 106.2(4) . . ?
C4A C1 N00I 133.8(4) . . ?
C4A C1 C1BA 120.0 . . ?
C02J C1 N00I 125.6(4) . . ?
C4 C1 N00I 116.8(3) . . ?
C4 C1 C02J 117.6(4) . . ?
C01H C01X C023 123.0(3) . . ?
C022 C01X C01H 115.9(3) . . ?
C022 C01X C023 121.1(3) . . ?
C00W C01Y H8 119.4 . . ?
C028 C01Y C00W 121.2(3) . . ?
C028 C01Y H8 119.4 . . ?
C018 C01Z H9 119.5 . . ?
C01N C01Z C018 120.9(3) . . ?
C01N C01Z H9 119.5 . . ?
C01P C020 H020 119.8 . . ?
C01P C020 C022 120.4(3) . . ?
C022 C020 H020 119.8 . . ?
C01A C021 H021 108.7 . . ?
C01A C021 C02B 111.2(3) . . ?
C01A C021 C02H 112.4(4) . . ?
C02B C021 H021 108.7 . . ?
C02H C021 H021 108.7 . . ?
C02H C021 C02B 107.1(3) . . ?
C01X C022 H022 119.0 . . ?
C020 C022 C01X 122.0(3) . . ?
C020 C022 H022 119.0 . . ?
C01X C023 H023 107.1 . . ?
C01X C023 C02C 111.3(3) . . ?
C01X C023 C02F 113.9(3) . . ?
C02C C023 H023 107.1 . . ?
C02F C023 H023 107.1 . . ?
C02F C023 C02C 110.2(3) . . ?
C00R C024 H02A 109.5 . . ?
C00R C024 H02B 109.5 . . ?
C00R C024 H02C 109.5 . . ?
H02A C024 H02B 109.5 . . ?
H02A C024 H02C 109.5 . . ?
H02B C024 H02C 109.5 . . ?
C019 C025 H02D 109.5 . . ?
C019 C025 H02E 109.5 . . ?
C019 C025 H02F 109.5 . . ?
H02D C025 H02E 109.5 . . ?
H02D C025 H02F 109.5 . . ?
H02E C025 H02F 109.5 . . ?
N00H C026 C02M 116.5(4) . . ?
C02E C026 N00H 122.1(4) . . ?
C02E C026 C02M 121.4(4) . . ?
N00I C027 C02E 116.8(5) . . ?
C02I C027 N00I 123.7(6) . . ?
C02I C027 C02E 119.5(6) . . ?
C01V C028 C01Y 120.0(3) . . ?
C01V C028 H028 120.0 . . ?
C01Y C028 H028 120.0 . . ?
C02Q C029 H029 107.4 . . ?
C02U C029 H029 107.4 . . ?
C02U C029 C02Q 109.4(6) . . ?
C4 C029 H029 107.4 . . ?
C4 C029 C02Q 115.0(6) . . ?
C4 C029 C02U 110.0(5) . . ?
C01Q C02A H02G 119.2 . . ?
C01Q C02A C01O 121.5(4) . . ?
C01O C02A H02G 119.2 . . ?
C021 C02B H02H 109.5 . . ?
C021 C02B H02I 109.5 . . ?
C021 C02B H02J 109.5 . . ?
H02H C02B H02I 109.5 . . ?
H02H C02B H02J 109.5 . . ?
H02I C02B H02J 109.5 . . ?
C023 C02C H02K 109.5 . . ?
C023 C02C H02L 109.5 . . ?
C023 C02C H02M 109.5 . . ?
H02K C02C H02L 109.5 . . ?
H02K C02C H02M 109.5 . . ?
H02L C02C H02M 109.5 . . ?
C01Q C02D H02N 108.1 . . ?
C01Q C02D C02O 114.1(4) . . ?
C01Q C02D C02S 109.3(4) . . ?
C02O C02D H02N 108.1 . . ?
C02O C02D C02S 109.1(3) . . ?
C02S C02D H02N 108.1 . . ?
C026 C02E C027 128.7(4) . . ?
C026 C02E H02O 115.7 . . ?
C027 C02E H02O 115.7 . . ?
C023 C02F H02P 109.5 . . ?
C023 C02F H02Q 109.5 . . ?
C023 C02F H02R 109.5 . . ?
H02P C02F H02Q 109.5 . . ?
H02P C02F H02R 109.5 . . ?
H02Q C02F H02R 109.5 . . ?
C02J C02G H02S 119.0 . . ?
C02L C02G H02S 119.0 . . ?
C02L C02G C02J 122.0(6) . . ?
C021 C02H H02T 109.5 . . ?
C021 C02H H02U 109.5 . . ?
C021 C02H H02V 109.5 . . ?
H02T C02H H02U 109.5 . . ?
H02T C02H H02V 109.5 . . ?
H02U C02H H02V 109.5 . . ?
C027 C02I H02W 120.0 . . ?
C027 C02I H02X 120.0 . . ?
H02W C02I H02X 120.0 . . ?
C1 C02J C02R 118.5(5) . . ?
C02G C02J C1 119.4(6) . . ?
C02G C02J C02R 122.1(5) . . ?
C02L C02K H02Y 119.7 . . ?
C02L C02K C4 120.5(6) . . ?
C4 C02K H02Y 119.7 . . ?
C02G C02L C02K 121.0(7) . . ?
C02G C02L H02Z 119.5 . . ?
C02K C02L H02Z 119.5 . . ?
C026 C02M H02 109.5 . . ?
C026 C02M HG 109.5 . . ?
C026 C02M HH 109.5 . . ?
H02 C02M HG 109.5 . . ?
H02 C02M HH 109.5 . . ?
HG C02M HH 109.5 . . ?
C01S C02N H10 109.5 . . ?
C01S C02N HI 109.5 . . ?
C01S C02N HJ 109.5 . . ?
H10 C02N HI 109.5 . . ?
H10 C02N HJ 109.5 . . ?
HI C02N HJ 109.5 . . ?
C02D C02O H11 109.5 . . ?
C02D C02O HK 109.5 . . ?
C02D C02O HL 109.5 . . ?
H11 C02O HK 109.5 . . ?
H11 C02O HL 109.5 . . ?
HK C02O HL 109.5 . . ?
C01S C02P H12 109.5 . . ?
C01S C02P HM 109.5 . . ?
C01S C02P HN 109.5 . . ?
H12 C02P HM 109.5 . . ?
H12 C02P HN 109.5 . . ?
HM C02P HN 109.5 . . ?
C029 C02Q H13 109.5 . . ?
C029 C02Q HO 109.5 . . ?
C029 C02Q HP 109.5 . . ?
H13 C02Q HO 109.5 . . ?
H13 C02Q HP 109.5 . . ?
HO C02Q HP 109.5 . . ?
C02J C02R H14 108.5 . . ?
C02J C02R C02T 112.1(6) . . ?
C02J C02R C3 109.7(6) . . ?
C02T C02R H14 108.5 . . ?
C3 C02R H14 108.5 . . ?
C3 C02R C02T 109.5(5) . . ?
C02D C02S H15 109.5 . . ?
C02D C02S HQ 109.5 . . ?
C02D C02S HR 109.5 . . ?
H15 C02S HQ 109.5 . . ?
H15 C02S HR 109.5 . . ?
HQ C02S HR 109.5 . . ?
C02R C02T H16 109.5 . . ?
C02R C02T HS 109.5 . . ?
C02R C02T HT 109.5 . . ?
H16 C02T HS 109.5 . . ?
H16 C02T HT 109.5 . . ?
HS C02T HT 109.5 . . ?
C029 C02U H17 109.5 . . ?
C029 C02U HU 109.5 . . ?
C029 C02U HV 109.5 . . ?
H17 C02U HU 109.5 . . ?
H17 C02U HV 109.5 . . ?
HU C02U HV 109.5 . . ?
C02R C3 H3A 109.5 . . ?
C02R C3 H3B 109.5 . . ?
C02R C3 H3C 109.5 . . ?
H3A C3 H3B 109.5 . . ?
H3A C3 H3C 109.5 . . ?
H3B C3 H3C 109.5 . . ?
H0AA C0AA H0AB 109.5 . . ?
H0AA C0AA H0AC 109.5 . . ?
H0AB C0AA H0AC 109.5 . . ?
C1AA C0AA H0AA 109.5 . . ?
C1AA C0AA H0AB 109.5 . . ?
C1AA C0AA H0AC 109.5 . . ?
C0AA C1AA H1AA 109.0 . . ?
C2AA C1AA C0AA 105.9(11) . . ?
C2AA C1AA H1AA 109.0 . . ?
C3AA C1AA C0AA 110.5(11) . . ?
C3AA C1AA H1AA 109.0 . . ?
C3AA C1AA C2AA 113.3(10) . . ?
C1AA C2AA H2AA 109.5 . . ?
C1AA C2AA H2AB 109.5 . . ?
C1AA C2AA H2AC 109.5 . . ?
H2AA C2AA H2AB 109.5 . . ?
H2AA C2AA H2AC 109.5 . . ?
H2AB C2AA H2AC 109.5 . . ?
C01U C01O C02A 120.2(4) . . ?
C01U C01O H18 119.9 . . ?
C02A C01O H18 119.9 . . ?
C9AA C0 H0 105.7 . . ?
C9AA C0 C7AA 113.1(8) . . ?
C0BA C0 H0 105.7 . . ?
C0BA C0 C9AA 107.4(9) . . ?
C0BA C0 C7AA 118.3(9) . . ?
C7AA C0 H0 105.7 . . ?
C0 C9AA H9AA 109.5 . . ?
C0 C9AA H9AB 109.5 . . ?
C0 C9AA H9AC 109.5 . . ?
H9AA C9AA H9AB 109.5 . . ?
H9AA C9AA H9AC 109.5 . . ?
H9AB C9AA H9AC 109.5 . . ?
C0 C0BA H0BA 109.5 . . ?
C0 C0BA H0BB 109.5 . . ?
C0 C0BA H0BC 109.5 . . ?
H0BA C0BA H0BB 109.5 . . ?
H0BA C0BA H0BC 109.5 . . ?
H0BB C0BA H0BC 109.5 . . ?
C1BA C4AA H4AA 108.2 . . ?
C8AA C4AA C1BA 108.9(16) . . ?
C8AA C4AA H4AA 108.2 . . ?
C8AA C4AA C3A 108.2(14) . . ?
C3A C4AA C1BA 114.9(15) . . ?
C3A C4AA H4AA 108.2 . . ?
C4AA C8AA H8AA 109.5 . . ?
C4AA C8AA H8AB 109.5 . . ?
C4AA C8AA H8AC 109.5 . . ?
H8AA C8AA H8AB 109.5 . . ?
H8AA C8AA H8AC 109.5 . . ?
H8AB C8AA H8AC 109.5 . . ?
C4AA C3A H3AA 109.5 . . ?
C4AA C3A H3AB 109.5 . . ?
C4AA C3A H3AC 109.5 . . ?
H3AA C3A H3AB 109.5 . . ?
H3AA C3A H3AC 109.5 . . ?
H3AB C3A H3AC 109.5 . . ?
H19 C02V HW 109.5 . . ?
H19 C02V HX 109.5 . . ?
HW C02V HX 109.5 . . ?
C2 C02V H19 109.5 . . ?
C2 C02V HW 109.5 . . ?
C2 C02V HX 109.5 . . ?
C4A C2 C02V 110.7(14) . . ?
C4A C2 H2A 112.0 . . ?
C4A C2 C4BA 104.2(13) . . ?
C02V C2 H2A 112.0 . . ?
C4BA C2 C02V 105.5(16) . . ?
C4BA C2 H2A 112.0 . . ?
C2 C4BA H4BA 109.5 . . ?
C2 C4BA H4BB 109.5 . . ?
C2 C4BA H4BC 109.5 . . ?
H4BA C4BA H4BB 109.5 . . ?
H4BA C4BA H4BC 109.5 . . ?
H4BB C4BA H4BC 109.5 . . ?
C1 C4 C029 123.6(4) . . ?
C1 C4 C02K 119.4(5) . . ?
C02K C4 C029 116.9(6) . . ?
C5AA C5 H5A 120.0 . . ?
C5AA C5 C3AA 120.0 . . ?
C3AA C5 H5A 120.0 . . ?
C5 C5AA H5AA 120.0 . . ?
C6AA C5AA C5 120.0 . . ?
C6AA C5AA H5AA 120.0 . . ?
C5AA C6AA H6AA 120.0 . . ?
C5AA C6AA C7AA 120.0 . . ?
C7AA C6AA H6AA 120.0 . . ?
C6AA C7AA C0 109.8(5) . . ?
C6AA C7AA C00K 120.0 . . ?
C00K C7AA C0 129.4(5) . . ?
N00H C00K C01Q 109.2(2) . . ?
C01A C00K N00H 124.8(3) . . ?
C01A C00K C01Q 125.9(3) . . ?
C7AA C00K N00H 104.2(3) . . ?
C3AA C00K N00H 135.3(3) . . ?
C3AA C00K C7AA 120.0 . . ?
C1AA C3AA C5 115.2(7) . . ?
C1AA C3AA C00K 124.7(7) . . ?
C00K C3AA C5 120.0 . . ?
H16A C16 H16B 120.0 . . ?
C26 C16 H16A 120.0 . . ?
C26 C16 H16B 120.0 . . ?
N00H C26 C28 110.4(12) . . ?
C16 C26 N00H 125.9(13) . . ?
C16 C26 C28 123.1(14) . . ?
C26 C28 H28 115.0 . . ?
C48 C28 C26 130.0(15) . . ?
C48 C28 H28 115.0 . . ?
H29A C29 H29B 109.5 . . ?
H29A C29 H29C 109.5 . . ?
H29B C29 H29C 109.5 . . ?
C48 C29 H29A 109.5 . . ?
C48 C29 H29B 109.5 . . ?
C48 C29 H29C 109.5 . . ?
N00I C48 C29 111.8(16) . . ?
C28 C48 N00I 124.7(17) . . ?
C28 C48 C29 123.4(18) . . ?

loop_
_geom_bond_atom_site_label_1
_geom_bond_atom_site_label_2
_geom_bond_distance
_geom_bond_site_symmetry_2
_geom_bond_publ_flag
Ni01 Ni02 2.4126(5) . ?
Ni01 P003 2.4135(6) . ?
Ni01 P004 2.2673(6) . ?
Ni01 P005 2.3132(7) . ?
Ni01 P006 2.4279(7) . ?
Ni01 P007 2.2716(7) . ?
Ni01 P008 2.2535(7) . ?
Ni01 P00A 2.4854(7) . ?
Ni02 P004 2.1812(7) . ?
Ni02 P008 2.1982(7) . ?
Ni02 P00A 2.2447(7) . ?
Ni02 C00Q 1.916(2) . ?
P003 P004 2.3083(8) . ?
P003 P005 2.2310(8) . ?
P003 P006 2.4017(7) . ?
P004 Si00 2.2709(8) . ?
P005 Si00 2.2263(8) . ?
P006 P007 2.1701(8) . ?
P006 P00A 2.3111(9) . ?
P007 Si1 2.2540(8) . ?
P008 P00A 2.5497(8) . ?
P008 P00B 2.2158(9) . ?
Si00 N00D 1.7396(19) . ?
Si00 N00E 1.7359(19) . ?
P00A P00B 2.1703(8) . ?
P00B Si1 2.2833(10) . ?
Si1 N00H 1.743(2) . ?
Si1 N00I 1.748(2) . ?
N00D C00J 1.452(3) . ?
N00D C00O 1.421(3) . ?
N00E C00N 1.422(3) . ?
N00E C00S 1.454(3) . ?
N00F C00Q 1.373(3) . ?
N00F C00U 1.385(3) . ?
N00F C00Z 1.449(3) . ?
N00G C00Q 1.363(3) . ?
N00G C015 1.389(3) . ?
N00G C01H 1.447(4) . ?
N00H C026 1.437(5) . ?
N00H C00K 1.453(3) . ?
N00H C26 1.473(16) . ?
N00I C1 1.426(4) . ?
N00I C027 1.379(7) . ?
N00I C48 1.56(2) . ?
C00J C00M 1.407(3) . ?
C00J C00P 1.404(3) . ?
C00L H00L 0.9300 . ?
C00L C00N 1.327(4) . ?
C00L C00O 1.451(4) . ?
C00M C00R 1.515(4) . ?
C00M C00T 1.393(4) . ?
C00N C01D 1.501(3) . ?
C00O C017 1.341(4) . ?
C00P C00V 1.388(3) . ?
C00P C00X 1.518(3) . ?
C00R H00R 0.9800 . ?
C00R C01C 1.534(4) . ?
C00R C024 1.538(4) . ?
C00S C00W 1.390(4) . ?
C00S C014 1.410(4) . ?
C00T H00T 0.9300 . ?
C00T C00Y 1.369(4) . ?
C00U H00U 0.9300 . ?
C00U C015 1.327(4) . ?
C00V H00V 0.9300 . ?
C00V C00Y 1.377(4) . ?
C00W C011 1.517(4) . ?
C00W C01Y 1.397(4) . ?
C00X H00X 0.9800 . ?
C00X C01B 1.522(4) . ?
C00X C01K 1.532(4) . ?
C00Y H00Y 0.9300 . ?
C00Z C010 1.381(4) . ?
C00Z C018 1.402(4) . ?
C010 C019 1.526(4) . ?
C010 C01L 1.387(4) . ?
C011 H011 0.9800 . ?
C011 C01E 1.522(4) . ?
C011 C01R 1.537(4) . ?
C012 H012 0.9800 . ?
C012 C014 1.514(4) . ?
C012 C01M 1.528(4) . ?
C012 C01T 1.528(4) . ?
C013 H013 0.9800 . ?
C013 C016 1.517(4) . ?
C013 C01F 1.524(4) . ?
C013 C01G 1.532(4) . ?
C014 C01V 1.385(4) . ?
C015 H015 0.9300 . ?
C016 C01H 1.384(4) . ?
C016 C01P 1.396(4) . ?
C017 H01A 0.9300 . ?
C017 H01B 0.9300 . ?
C018 C01S 1.513(5) . ?
C018 C01Z 1.383(5) . ?
C019 H019 0.9800 . ?
C019 C01J 1.521(4) . ?
C019 C025 1.520(4) . ?
C01A C01U 1.385(5) . ?
C01A C021 1.471(6) . ?
C01A C00K 1.357(5) . ?
C01B H01C 0.9600 . ?
C01B H01D 0.9600 . ?
C01B H01E 0.9600 . ?
C01C H01F 0.9600 . ?
C01C H01G 0.9600 . ?
C01C H01H 0.9600 . ?
C01D H01I 0.9600 . ?
C01D H01J 0.9600 . ?
C01D H01K 0.9600 . ?
C01E H01L 0.9600 . ?
C01E H01M 0.9600 . ?
C01E H01N 0.9600 . ?
C01F H01O 0.9600 . ?
C01F H01P 0.9600 . ?
C01F H01Q 0.9600 . ?
C01G H01R 0.9600 . ?
C01G H01S 0.9600 . ?
C01G H01T 0.9600 . ?
C01H C01X 1.413(4) . ?
C01J H01U 0.9600 . ?
C01J H01V 0.9600 . ?
C01J H01W 0.9600 . ?
C01K H01X 0.9600 . ?
C01K H01Y 0.9600 . ?
C01K H 0.9600 . ?
C01L H01Z 0.9300 . ?
C01L C01N 1.384(5) . ?
C01M H01 0.9600 . ?
C01M HA 0.9600 . ?
C01M HB 0.9600 . ?
C01N H1 0.9300 . ?
C01N C01Z 1.383(5) . ?
C01P H2 0.9300 . ?
C01P C020 1.370(5) . ?
C01Q C02A 1.396(5) . ?
C01Q C02D 1.498(6) . ?
C01Q C00K 1.455(5) . ?
C01R H3 0.9600 . ?
C01R HC 0.9600 . ?
C01R HD 0.9600 . ?
C01S H4 0.9800 . ?
C01S C02N 1.541(5) . ?
C01S C02P 1.502(5) . ?
C01T H5 0.9600 . ?
C01T HE 0.9600 . ?
C01T HF 0.9600 . ?
C01U H6 0.9300 . ?
C01U C01O 1.376(6) . ?
C01V H7 0.9300 . ?
C01V C028 1.360(5) . ?
C1BA C2BA 1.3900 . ?
C1BA C1 1.3900 . ?
C1BA C4AA 1.71(2) . ?
C2BA H2BA 0.9300 . ?
C2BA C3BA 1.3900 . ?
C3BA H3BA 0.9300 . ?
C3BA C5BA 1.3900 . ?
C5BA H5BA 0.9300 . ?
C5BA C4A 1.3900 . ?
C4A C1 1.3900 . ?
C4A C2 1.48(2) . ?
C1 C02J 1.423(6) . ?
C1 C4 1.401(6) . ?
C01X C022 1.391(5) . ?
C01X C023 1.508(5) . ?
C01Y H8 0.9300 . ?
C01Y C028 1.378(5) . ?
C01Z H9 0.9300 . ?
C020 H020 0.9300 . ?
C020 C022 1.371(6) . ?
C021 H021 0.9800 . ?
C021 C02B 1.539(6) . ?
C021 C02H 1.535(5) . ?
C022 H022 0.9300 . ?
C023 H023 0.9800 . ?
C023 C02C 1.531(4) . ?
C023 C02F 1.522(5) . ?
C024 H02A 0.9600 . ?
C024 H02B 0.9600 . ?
C024 H02C 0.9600 . ?
C025 H02D 0.9600 . ?
C025 H02E 0.9600 . ?
C025 H02F 0.9600 . ?
C026 C02E 1.337(7) . ?
C026 C02M 1.473(7) . ?
C027 C02E 1.436(8) . ?
C027 C02I 1.349(9) . ?
C028 H028 0.9300 . ?
C029 H029 0.9800 . ?
C029 C02Q 1.547(10) . ?
C029 C02U 1.536(9) . ?
C029 C4 1.530(8) . ?
C02A H02G 0.9300 . ?
C02A C01O 1.399(6) . ?
C02B H02H 0.9600 . ?
C02B H02I 0.9600 . ?
C02B H02J 0.9600 . ?
C02C H02K 0.9600 . ?
C02C H02L 0.9600 . ?
C02C H02M 0.9600 . ?
C02D H02N 0.9800 . ?
C02D C02O 1.524(6) . ?
C02D C02S 1.546(6) . ?
C02E H02O 0.9300 . ?
C02F H02P 0.9600 . ?
C02F H02Q 0.9600 . ?
C02F H02R 0.9600 . ?
C02G H02S 0.9300 . ?
C02G C02J 1.393(9) . ?
C02G C02L 1.321(9) . ?
C02H H02T 0.9600 . ?
C02H H02U 0.9600 . ?
C02H H02V 0.9600 . ?
C02I H02W 0.9300 . ?
C02I H02X 0.9300 . ?
C02J C02R 1.511(9) . ?
C02K H02Y 0.9300 . ?
C02K C02L 1.355(9) . ?
C02K C4 1.416(6) . ?
C02L H02Z 0.9300 . ?
C02M H02 0.9600 . ?
C02M HG 0.9600 . ?
C02M HH 0.9600 . ?
C02N H10 0.9600 . ?
C02N HI 0.9600 . ?
C02N HJ 0.9600 . ?
C02O H11 0.9600 . ?
C02O HK 0.9600 . ?
C02O HL 0.9600 . ?
C02P H12 0.9600 . ?
C02P HM 0.9600 . ?
C02P HN 0.9600 . ?
C02Q H13 0.9600 . ?
C02Q HO 0.9600 . ?
C02Q HP 0.9600 . ?
C02R H14 0.9800 . ?
C02R C02T 1.553(9) . ?
C02R C3 1.550(8) . ?
C02S H15 0.9600 . ?
C02S HQ 0.9600 . ?
C02S HR 0.9600 . ?
C02T H16 0.9600 . ?
C02T HS 0.9600 . ?
C02T HT 0.9600 . ?
C02U H17 0.9600 . ?
C02U HU 0.9600 . ?
C02U HV 0.9600 . ?
C3 H3A 0.9600 . ?
C3 H3B 0.9600 . ?
C3 H3C 0.9600 . ?
C0AA H0AA 0.9600 . ?
C0AA H0AB 0.9600 . ?
C0AA H0AC 0.9600 . ?
C0AA C1AA 1.570(17) . ?
C1AA H1AA 0.9800 . ?
C1AA C2AA 1.535(17) . ?
C1AA C3AA 1.380(13) . ?
C2AA H2AA 0.9600 . ?
C2AA H2AB 0.9600 . ?
C2AA H2AC 0.9600 . ?
C01O H18 0.9300 . ?
C0 H0 0.9800 . ?
C0 C9AA 1.554(15) . ?
C0 C0BA 1.531(15) . ?
C0 C7AA 1.560(11) . ?
C9AA H9AA 0.9600 . ?
C9AA H9AB 0.9600 . ?
C9AA H9AC 0.9600 . ?
C0BA H0BA 0.9600 . ?
C0BA H0BB 0.9600 . ?
C0BA H0BC 0.9600 . ?
C4AA H4AA 0.9800 . ?
C4AA C8AA 1.58(3) . ?
C4AA C3A 1.62(2) . ?
C8AA H8AA 0.9600 . ?
C8AA H8AB 0.9600 . ?
C8AA H8AC 0.9600 . ?
C3A H3AA 0.9600 . ?
C3A H3AB 0.9600 . ?
C3A H3AC 0.9600 . ?
C02V H19 0.9600 . ?
C02V HW 0.9600 . ?
C02V HX 0.9600 . ?
C02V C2 1.57(2) . ?
C2 H2A 0.9800 . ?
C2 C4BA 1.55(2) . ?
C4BA H4BA 0.9600 . ?
C4BA H4BB 0.9600 . ?
C4BA H4BC 0.9600 . ?
C5 H5A 0.9300 . ?
C5 C5AA 1.3900 . ?
C5 C3AA 1.3900 . ?
C5AA H5AA 0.9300 . ?
C5AA C6AA 1.3900 . ?
C6AA H6AA 0.9300 . ?
C6AA C7AA 1.3900 . ?
C7AA C00K 1.3900 . ?
C00K C3AA 1.3900 . ?
C16 H16A 0.9300 . ?
C16 H16B 0.9300 . ?
C16 C26 1.36(2) . ?
C26 C28 1.49(2) . ?
C28 H28 0.9300 . ?
C28 C48 1.31(3) . ?
C29 H29A 0.9600 . ?
C29 H29B 0.9600 . ?
C29 H29C 0.9600 . ?
C29 C48 1.57(3) . ?

loop_
_geom_torsion_atom_site_label_1
_geom_torsion_atom_site_label_2
_geom_torsion_atom_site_label_3
_geom_torsion_atom_site_label_4
_geom_torsion
_geom_torsion_site_symmetry_1
_geom_torsion_site_symmetry_2
_geom_torsion_site_symmetry_3
_geom_torsion_site_symmetry_4
_geom_torsion_publ_flag
P004 Si00 N00D C00J 44.97(18) . . . . ?
P004 Si00 N00D C00O -130.24(16) . . . . ?
P004 Si00 N00E C00N 109.99(17) . . . . ?
P004 Si00 N00E C00S -93.54(18) . . . . ?
P005 Si00 N00D C00J -48.65(18) . . . . ?
P005 Si00 N00D C00O 136.13(16) . . . . ?
P005 Si00 N00E C00N -154.72(16) . . . . ?
P005 Si00 N00E C00S 1.75(19) . . . . ?
P007 Si1 N00H C026 -143.5(3) . . . . ?
P007 Si1 N00H C00K 31.7(2) . . . . ?
P007 Si1 N00H C26 -113.7(11) . . . . ?
P007 Si1 N00I C1 -64.3(2) . . . . ?
P007 Si1 N00I C027 130.2(4) . . . . ?
P007 Si1 N00I C48 108.8(10) . . . . ?
Si00 N00D C00J C00M 86.4(2) . . . . ?
Si00 N00D C00J C00P -95.1(2) . . . . ?
Si00 N00D C00O C00L 9.0(3) . . . . ?
Si00 N00D C00O C017 -171.9(2) . . . . ?
Si00 N00E C00N C00L 18.0(3) . . . . ?
Si00 N00E C00N C01D -161.77(19) . . . . ?
Si00 N00E C00S C00W 105.0(2) . . . . ?
Si00 N00E C00S C014 -77.4(3) . . . . ?
P00B Si1 N00H C026 97.2(3) . . . . ?
P00B Si1 N00H C00K -87.6(2) . . . . ?
P00B Si1 N00H C26 127.0(11) . . . . ?
P00B Si1 N00I C1 53.0(2) . . . . ?
P00B Si1 N00I C027 -112.5(4) . . . . ?
P00B Si1 N00I C48 -134.0(10) . . . . ?
Si1 N00H C026 C02E 19.4(7) . . . . ?
Si1 N00H C026 C02M -161.3(4) . . . . ?
Si1 N00H C00K C01A 91.9(3) . . . . ?
Si1 N00H C00K C01Q -90.8(3) . . . . ?
Si1 N00H C00K C7AA 91.3(3) . . . . ?
Si1 N00H C00K C3AA -80.5(5) . . . . ?
Si1 N00H C26 C16 -178.6(14) . . . . ?
Si1 N00H C26 C28 -7(2) . . . . ?
Si1 N00I C1 C1BA -95.7(5) . . . . ?
Si1 N00I C1 C4A 86.2(7) . . . . ?
Si1 N00I C1 C02J -91.1(4) . . . . ?
Si1 N00I C1 C4 90.0(4) . . . . ?
Si1 N00I C027 C02E 5.0(7) . . . . ?
Si1 N00I C027 C02I -174.1(5) . . . . ?
Si1 N00I C48 C28 17(2) . . . . ?
Si1 N00I C48 C29 -161.1(12) . . . . ?
N00D Si00 N00E C00N -20.54(19) . . . . ?
N00D Si00 N00E C00S 135.93(17) . . . . ?
N00D C00J C00M C00R 5.0(3) . . . . ?
N00D C00J C00M C00T -178.2(2) . . . . ?
N00D C00J C00P C00V 177.5(2) . . . . ?
N00D C00J C00P C00X -6.1(3) . . . . ?
N00E Si00 N00D C00J -177.53(16) . . . . ?
N00E Si00 N00D C00O 7.3(2) . . . . ?
N00E C00S C00W C011 1.3(4) . . . . ?
N00E C00S C00W C01Y 179.8(3) . . . . ?
N00E C00S C014 C012 -3.6(4) . . . . ?
N00E C00S C014 C01V -179.7(2) . . . . ?
N00F C00U C015 N00G -0.1(3) . . . . ?
N00F C00Z C010 C019 -1.8(4) . . . . ?
N00F C00Z C010 C01L 176.3(2) . . . . ?
N00F C00Z C018 C01S 1.8(4) . . . . ?
N00F C00Z C018 C01Z -176.8(2) . . . . ?
N00G C01H C01X C022 167.6(3) . . . . ?
N00G C01H C01X C023 -11.1(4) . . . . ?
N00H Si1 N00I C1 175.1(2) . . . . ?
N00H Si1 N00I C027 9.6(4) . . . . ?
N00H Si1 N00I C48 -11.9(11) . . . . ?
N00H C026 C02E C027 -0.9(10) . . . . ?
N00H C00K C3AA C1AA -13.5(10) . . . . ?
N00H C00K C3AA C5 170.8(4) . . . . ?
N00H C26 C28 C48 10(3) . . . . ?
N00I Si1 N00H C026 -21.0(3) . . . . ?
N00I Si1 N00H C00K 154.2(2) . . . . ?
N00I Si1 N00H C26 8.8(11) . . . . ?
N00I C1 C02J C02G 179.1(4) . . . . ?
N00I C1 C02J C02R -1.8(7) . . . . ?
N00I C1 C4 C029 2.5(6) . . . . ?
N00I C1 C4 C02K -178.0(3) . . . . ?
N00I C027 C02E C026 -12.0(10) . . . . ?
C00J N00D C00O C00L -166.43(19) . . . . ?
C00J N00D C00O C017 12.7(3) . . . . ?
C00J C00M C00R C01C -131.8(2) . . . . ?
C00J C00M C00R C024 106.1(3) . . . . ?
C00J C00M C00T C00Y -0.5(4) . . . . ?
C00J C00P C00V C00Y 2.0(4) . . . . ?
C00J C00P C00X C01B 128.7(2) . . . . ?
C00J C00P C00X C01K -107.7(3) . . . . ?
C00M C00J C00P C00V -4.0(3) . . . . ?
C00M C00J C00P C00X 172.4(2) . . . . ?
C00M C00T C00Y C00V -1.4(4) . . . . ?
C00N N00E C00S C00W -97.3(3) . . . . ?
C00N N00E C00S C014 80.4(3) . . . . ?
C00N C00L C00O N00D -16.8(4) . . . . ?
C00N C00L C00O C017 164.1(3) . . . . ?
C00O N00D C00J C00M -98.0(2) . . . . ?
C00O N00D C00J C00P 80.5(3) . . . . ?
C00O C00L C00N N00E 2.7(4) . . . . ?
C00O C00L C00N C01D -177.5(2) . . . . ?
C00P C00J C00M C00R -173.5(2) . . . . ?
C00P C00J C00M C00T 3.2(3) . . . . ?
C00P C00V C00Y C00T 0.7(4) . . . . ?
C00Q N00F C00U C015 0.8(3) . . . . ?
C00Q N00F C00Z C010 95.3(3) . . . . ?
C00Q N00F C00Z C018 -87.8(3) . . . . ?
C00Q N00G C015 C00U -0.5(3) . . . . ?
C00Q N00G C01H C016 -106.8(3) . . . . ?
C00Q N00G C01H C01X 81.0(3) . . . . ?
C00R C00M C00T C00Y 176.4(2) . . . . ?
C00S N00E C00N C00L -139.2(2) . . . . ?
C00S N00E C00N C01D 41.0(3) . . . . ?
C00S C00W C011 C01E -112.3(3) . . . . ?
C00S C00W C011 C01R 124.3(3) . . . . ?
C00S C00W C01Y C028 -0.9(5) . . . . ?
C00S C014 C01V C028 0.6(5) . . . . ?
C00T C00M C00R C01C 51.5(3) . . . . ?
C00T C00M C00R C024 -70.6(3) . . . . ?
C00U N00F C00Q Ni02 168.43(19) . . . . ?
C00U N00F C00Q N00G -1.0(3) . . . . ?
C00U N00F C00Z C010 -100.9(3) . . . . ?
C00U N00F C00Z C018 76.1(3) . . . . ?
C00V C00P C00X C01B -55.0(3) . . . . ?
C00V C00P C00X C01K 68.6(3) . . . . ?
C00W C00S C014 C012 174.0(3) . . . . ?
C00W C00S C014 C01V -2.1(4) . . . . ?
C00W C01Y C028 C01V -0.5(6) . . . . ?
C00X C00P C00V C00Y -174.5(2) . . . . ?
C00Z N00F C00Q Ni02 -26.4(4) . . . . ?
C00Z N00F C00Q N00G 164.2(2) . . . . ?
C00Z N00F C00U C015 -165.4(2) . . . . ?
C00Z C010 C019 C01J -137.9(3) . . . . ?
C00Z C010 C019 C025 97.3(3) . . . . ?
C00Z C010 C01L C01N 0.1(4) . . . . ?
C00Z C018 C01S C02N -101.6(4) . . . . ?
C00Z C018 C01S C02P 133.3(3) . . . . ?
C00Z C018 C01Z C01N 0.5(4) . . . . ?
C010 C00Z C018 C01S 178.6(3) . . . . ?
C010 C00Z C018 C01Z 0.0(4) . . . . ?
C010 C01L C01N C01Z 0.4(4) . . . . ?
C011 C00W C01Y C028 177.7(3) . . . . ?
C012 C014 C01V C028 -175.7(3) . . . . ?
C013 C016 C01H N00G 11.0(4) . . . . ?
C013 C016 C01H C01X -177.3(3) . . . . ?
C013 C016 C01P C020 -179.2(3) . . . . ?
C014 C00S C00W C011 -176.3(2) . . . . ?
C014 C00S C00W C01Y 2.2(4) . . . . ?
C014 C01V C028 C01Y 0.6(6) . . . . ?
C015 N00G C00Q Ni02 -168.1(2) . . . . ?
C015 N00G C00Q N00F 0.9(3) . . . . ?
C015 N00G C01H C016 78.1(3) . . . . ?
C015 N00G C01H C01X -94.1(3) . . . . ?
C016 C01H C01X C022 -4.1(4) . . . . ?
C016 C01H C01X C023 177.2(3) . . . . ?
C016 C01P C020 C022 -2.8(5) . . . . ?
C018 C00Z C010 C019 -178.5(2) . . . . ?
C018 C00Z C010 C01L -0.4(4) . . . . ?
C019 C010 C01L C01N 178.3(2) . . . . ?
C01A C01U C01O C02A -1.9(6) . . . . ?
C01F C013 C016 C01H 131.8(3) . . . . ?
C01F C013 C016 C01P -49.2(3) . . . . ?
C01G C013 C016 C01H -105.0(3) . . . . ?
C01G C013 C016 C01P 74.0(3) . . . . ?
C01H N00G C00Q Ni02 16.5(4) . . . . ?
C01H N00G C00Q N00F -174.5(2) . . . . ?
C01H N00G C015 C00U 175.4(2) . . . . ?
C01H C016 C01P C020 -0.2(4) . . . . ?
C01H C01X C022 C020 1.1(5) . . . . ?
C01H C01X C023 C02C 89.8(4) . . . . ?
C01H C01X C023 C02F -145.0(3) . . . . ?
C01L C010 C019 C01J 43.9(3) . . . . ?
C01L C010 C019 C025 -80.8(3) . . . . ?
C01L C01N C01Z C018 -0.8(4) . . . . ?
C01M C012 C014 C00S 134.6(3) . . . . ?
C01M C012 C014 C01V -49.3(4) . . . . ?
C01P C016 C01H N00G -168.0(2) . . . . ?
C01P C016 C01H C01X 3.7(4) . . . . ?
C01P C020 C022 C01X 2.3(5) . . . . ?
C01Q C02A C01O C01U 2.7(6) . . . . ?
C01S C018 C01Z C01N -178.1(3) . . . . ?
C01T C012 C014 C00S -101.8(3) . . . . ?
C01T C012 C014 C01V 74.3(3) . . . . ?
C01U C01A C021 C02B -65.9(5) . . . . ?
C01U C01A C021 C02H 54.2(5) . . . . ?
C01U C01A C00K N00H -177.7(3) . . . . ?
C01U C01A C00K C01Q 5.4(5) . . . . ?
C1BA C2BA C3BA C5BA 0.0 . . . . ?
C2BA C1BA C1 N00I -178.5(4) . . . . ?
C2BA C1BA C1 C4A 0.0 . . . . ?
C2BA C1BA C4AA C8AA -43.5(13) . . . . ?
C2BA C1BA C4AA C3A 78.1(17) . . . . ?
C2BA C3BA C5BA C4A 0.0 . . . . ?
C3BA C5BA C4A C1 0.0 . . . . ?
C3BA C5BA C4A C2 169.2(14) . . . . ?
C5BA C4A C1 N00I 178.0(5) . . . . ?
C5BA C4A C1 C1BA 0.0 . . . . ?
C5BA C4A C2 C02V -51.7(16) . . . . ?
C5BA C4A C2 C4BA 61.3(14) . . . . ?
C1 N00I C027 C02E -161.4(4) . . . . ?
C1 N00I C027 C02I 19.5(8) . . . . ?
C1 N00I C48 C28 -169.6(16) . . . . ?
C1 N00I C48 C29 12(2) . . . . ?
C1 C1BA C2BA C3BA 0.0 . . . . ?
C1 C1BA C4AA C8AA 148.1(11) . . . . ?
C1 C1BA C4AA C3A -90.3(17) . . . . ?
C1 C4A C2 C02V 118.1(12) . . . . ?
C1 C4A C2 C4BA -128.9(11) . . . . ?
C1 C02J C02R C02T 134.8(5) . . . . ?
C1 C02J C02R C3 -103.4(6) . . . . ?
C01Y C00W C011 C01E 69.2(3) . . . . ?
C01Y C00W C011 C01R -54.2(4) . . . . ?
C01Z C018 C01S C02N 76.9(4) . . . . ?
C01Z C018 C01S C02P -48.2(4) . . . . ?
C021 C01A C01U C01O 177.3(4) . . . . ?
C021 C01A C00K N00H 3.0(5) . . . . ?
C021 C01A C00K C01Q -173.8(3) . . . . ?
C022 C01X C023 C02C -88.8(4) . . . . ?
C022 C01X C023 C02F 36.4(5) . . . . ?
C023 C01X C022 C020 179.8(3) . . . . ?
C026 N00H C00K C01A -92.9(4) . . . . ?
C026 N00H C00K C01Q 84.4(4) . . . . ?
C027 N00I C1 C02J 76.3(5) . . . . ?
C027 N00I C1 C4 -102.6(5) . . . . ?
C02A C01Q C02D C02O -45.3(5) . . . . ?
C02A C01Q C02D C02S 77.0(5) . . . . ?
C02A C01Q C00K N00H 178.1(3) . . . . ?
C02A C01Q C00K C01A -4.6(5) . . . . ?
C02D C01Q C02A C01O -178.7(4) . . . . ?
C02D C01Q C00K N00H -3.0(4) . . . . ?
C02D C01Q C00K C01A 174.3(4) . . . . ?
C02G C02J C02R C02T -46.1(7) . . . . ?
C02G C02J C02R C3 75.7(8) . . . . ?
C02I C027 C02E C026 167.1(6) . . . . ?
C02J C1 C4 C029 -176.5(5) . . . . ?
C02J C1 C4 C02K 3.1(6) . . . . ?
C02J C02G C02L C02K 0.8(10) . . . . ?
C02L C02G C02J C1 0.2(8) . . . . ?
C02L C02G C02J C02R -178.9(6) . . . . ?
C02L C02K C4 C1 -2.3(7) . . . . ?
C02L C02K C4 C029 177.3(5) . . . . ?
C02M C026 C02E C027 179.9(6) . . . . ?
C02Q C029 C4 C1 -132.6(6) . . . . ?
C02Q C029 C4 C02K 47.8(7) . . . . ?
C02U C029 C4 C1 103.3(6) . . . . ?
C02U C029 C4 C02K -76.3(7) . . . . ?
C0AA C1AA C3AA C5 70.7(12) . . . . ?
C0AA C1AA C3AA C00K -105.2(12) . . . . ?
C2AA C1AA C3AA C5 -47.9(11) . . . . ?
C2AA C1AA C3AA C00K 136.2(10) . . . . ?
C0 C7AA C00K N00H 18.0(7) . . . . ?
C0 C7AA C00K C3AA -168.6(8) . . . . ?
C9AA C0 C7AA C6AA -74.9(10) . . . . ?
C9AA C0 C7AA C00K 94.6(11) . . . . ?
C0BA C0 C7AA C6AA 51.9(9) . . . . ?
C0BA C0 C7AA C00K -138.6(8) . . . . ?
C4AA C1BA C2BA C3BA -168.5(11) . . . . ?
C4AA C1BA C1 N00I -10.4(10) . . . . ?
C4AA C1BA C1 C4A 168.1(11) . . . . ?
C2 C4A C1 N00I 7.5(14) . . . . ?
C2 C4A C1 C1BA -170.5(12) . . . . ?
C4 C1 C02J C02G -2.1(6) . . . . ?
C4 C1 C02J C02R 177.0(5) . . . . ?
C4 C02K C02L C02G 0.3(9) . . . . ?
C5 C5AA C6AA C7AA 0.0 . . . . ?
C5AA C5 C3AA C1AA -176.1(8) . . . . ?
C5AA C5 C3AA C00K 0.0 . . . . ?
C5AA C6AA C7AA C0 170.7(7) . . . . ?
C5AA C6AA C7AA C00K 0.0 . . . . ?
C6AA C7AA C00K N00H -173.4(3) . . . . ?
C6AA C7AA C00K C3AA 0.0 . . . . ?
C7AA C00K C3AA C1AA 175.7(9) . . . . ?
C7AA C00K C3AA C5 0.0 . . . . ?
C00K N00H C026 C02E -155.8(5) . . . . ?
C00K N00H C026 C02M 23.4(6) . . . . ?
C00K N00H C26 C16 31(2) . . . . ?
C00K N00H C26 C28 -157.0(12) . . . . ?
C00K C01A C01U C01O -1.9(5) . . . . ?
C00K C01A C021 C02B 113.3(4) . . . . ?
C00K C01A C021 C02H -126.6(4) . . . . ?
C00K C01Q C02A C01O 0.4(5) . . . . ?
C00K C01Q C02D C02O 135.8(4) . . . . ?
C00K C01Q C02D C02S -101.8(5) . . . . ?
C3AA C5 C5AA C6AA 0.0 . . . . ?
C16 C26 C28 C48 -178(2) . . . . ?
C26 N00H C00K C7AA -113.8(8) . . . . ?
C26 N00H C00K C3AA 74.4(9) . . . . ?
C26 C28 C48 N00I -16(4) . . . . ?
C26 C28 C48 C29 162.0(19) . . . . ?
C48 N00I C1 C1BA 91.6(12) . . . . ?
C48 N00I C1 C4A -86.6(13) . . . . ?

loop_
_exptl_oxdiff_crystal_face_indexfrac_h
_exptl_oxdiff_crystal_face_indexfrac_k
_exptl_oxdiff_crystal_face_indexfrac_l
_exptl_oxdiff_crystal_face_x
_exptl_oxdiff_crystal_face_y
_exptl_oxdiff_crystal_face_z
-8.6574 8.1401 7.4906 0.1514 0.6324 -0.7597
-12.8189 0.6337 -4.6379 -0.7815 0.5993 -0.1732
-5.6251 2.2326 -13.5770 -0.9342 0.0243 -0.3558
-5.5984 -3.0187 -13.2332 -0.9892 0.0257 0.1442
-13.3157 0.0398 12.9111 0.1303 0.9912 0.0242
-9.1598 -0.0463 16.9290 0.5202 0.8493 0.0898
-1.2739 -8.7955 -8.7226 -0.6465 -0.1198 0.7534
-9.4844 -7.9802 6.0834 -0.1878 0.6345 0.7498
15.1138 0.2610 -6.6793 0.2842 -0.9587 0.0090
8.9051 -8.4421 -3.9358 0.0454 -0.5721 0.8190
-8.2844 -8.2283 7.8200 -0.0475 0.6053 0.7945
-8.0210 -8.0989 8.7646 0.0161 0.6108 0.7916
13.9930 0.1329 -11.5454 -0.0260 -0.9993 -0.0254
5.4516 9.2559 -6.9608 -0.0116 -0.4329 -0.9014
9.6739 -7.6969 -7.2529 -0.0894 -0.6822 0.7257
10.8787 -0.7098 8.1144 0.8849 -0.4218 0.1976
12.4889 -0.1729 -14.1425 -0.2332 -0.9721 -0.0266
-14.9074 1.1398 2.6787 -0.4702 0.8654 -0.1732

loop_
_smtbx_masks_void_nr
_smtbx_masks_void_average_x
_smtbx_masks_void_average_y
_smtbx_masks_void_average_z
_smtbx_masks_void_volume
_smtbx_masks_void_count_electrons
_smtbx_masks_void_content
1 0.431 0.000 0.500 1042.2 183.3 '4 hexane'
2 -0.976 0.500 0.000 1042.2 183.3 '4 hexane'
3 0.306 0.511 0.730 13.8 0.0 ?
4 0.306 0.989 0.230 13.8 0.0 ?
5 0.694 0.011 0.770 13.8 0.0 ?
6 0.694 0.489 0.270 13.8 0.0 ?
